data_1572947
loop_
_publ_author_name
'Mokoto, Tebogo M. L.'
'Lemmerer, Andreas'
'Sayed, Yasien'
'Smith, Mark G.'

_publ_section_title
;
 Structural multiplicity in a solvated hydrate of the antiretroviral
 protease inhibitor Lopinavir
;
_journal_coeditor_code EX2081
_journal_issue 11
_journal_name_full 'Acta Crystallographica Section E Crystallographic Communications'
_journal_page_first 1206
_journal_page_last 1209
_journal_paper_doi 10.1107/S2056989024004158
_journal_volume 80
_journal_year 2024
_chemical_absolute_configuration syn
_chemical_formula_iupac '8C37 H48 N4 O5, 3C2 H6 O2, 7H2 O'
_chemical_formula_moiety '8C37 H48 N4 O5, 3C2 H6 O2, 7H2 O'
_chemical_formula_sum 'C302 H416 N32 O53'
_chemical_formula_weight 5342.64
_chemical_name_common
;
Lopinavir--ethane-1,2-diol--water (8/3/7)
;
_chemical_name_systematic
'(2<i>S</i>)-<i>N</i>-[(2<i>S</i>,4<i>S</i>,5<i>S</i>)-5-[2-(2,6-Dimethylphenoxy)acetamido]-4-hydroxy-1,6-diphenylhexan-2-yl]-3-methyl-2-(2-oxo-1,3-diazinan-1-yl)butanamide--ethane-1,2-diol--water (8/2/1/7)'
_space_group_IT_number 5
_space_group_name_Hall 'C 2y'
_space_group_name_H-M_alt 'C 1 2 1'
_symmetry_cell_setting monoclinic
_symmetry_space_group_name_Hall 'C 2y'
_symmetry_space_group_name_H-M 'C 1 2 1'
_atom_sites_solution_hydrogens mixed
_atom_sites_solution_primary dual
_atom_sites_solution_secondary dual
_audit_conform_dict_name cif_core.dic
_audit_conform_dict_version 2.4.5
_audit_creation_method 'WinGX routine CIF_UPDATE'
_cell_angle_alpha 90
_cell_angle_beta 104.0530(10)
_cell_angle_gamma 90
_cell_formula_units_Z 2
_cell_length_a 46.5945(13)
_cell_length_b 13.9309(4)
_cell_length_c 23.4225(7)
_cell_measurement_reflns_used 9081
_cell_measurement_temperature 123(2)
_cell_measurement_theta_max 71.80
_cell_measurement_theta_min 3.07
_cell_volume 14748.6(7)
_computing_cell_refinement
;
SAINT-Plus (Bruker, 2016)
;
_computing_data_collection
;
APEX3 (Bruker, 2016)
;
_computing_data_reduction
;
SAINT-Plus and XPREP (Bruker 2016)
;
_computing_molecular_graphics
;
Ortep-3 for Windows (Farrugia, 2012)
;
_computing_publication_material
;
WinGX publication routines (Farrugia, 2012)
;
_computing_structure_refinement
;
<i>SHELXL2019/2</i> (Sheldrick, 2015b)
;
_computing_structure_solution
;
<i>SHELXT2014</i> (Sheldrick, 2015a)
;
_diffrn_ambient_temperature 123(2)
_diffrn_measured_fraction_theta_full 0.995
_diffrn_measured_fraction_theta_max 0.971
_diffrn_measurement_device_type 'Bruker D8 Venture Photon CCD area detector'
_diffrn_measurement_method '\w scans'
_diffrn_radiation_probe x-ray
_diffrn_radiation_type CuK\a
_diffrn_radiation_wavelength 1.54178
_diffrn_reflns_av_R_equivalents 0.0386
_diffrn_reflns_av_unetI/netI 0.0293
_diffrn_reflns_limit_h_max 57
_diffrn_reflns_limit_h_min -57
_diffrn_reflns_limit_k_max 15
_diffrn_reflns_limit_k_min -16
_diffrn_reflns_limit_l_max 28
_diffrn_reflns_limit_l_min -29
_diffrn_reflns_number 135449
_diffrn_reflns_theta_full 67.679
_diffrn_reflns_theta_max 73.123
_diffrn_reflns_theta_min 1.944
_diffrn_standards_number 0
_exptl_absorpt_coefficient_mu 0.665
_exptl_absorpt_correction_T_max 0.7537
_exptl_absorpt_correction_T_min 0.6394
_exptl_absorpt_correction_type multi-scan
_exptl_absorpt_process_details
;
(SADABS; Krause <i>et al.</i>,  2015)
;
_exptl_crystal_colour colourless
_exptl_crystal_density_diffrn 1.203
_exptl_crystal_density_method 'not measured'
_exptl_crystal_description plate
_exptl_crystal_F_000 5752
_exptl_crystal_size_max 0.430
_exptl_crystal_size_mid 0.200
_exptl_crystal_size_min 0.034
_refine_diff_density_max 0.461
_refine_diff_density_min -0.358
_refine_ls_abs_structure_details
;
Flack <i>x</i> determined using 10831 quotients
[(<i>I</i>^+^)-(<i>I</i>^-^)]/[(<i>I</i>^+^)+(<i>I</i>^-^)]
(Parsons <i>et al.</i>,  2013)
;
_refine_ls_abs_structure_Flack 0.01(4)
_refine_ls_extinction_method none
_refine_ls_goodness_of_fit_ref 1.027
_refine_ls_hydrogen_treatment constr
_refine_ls_matrix_type full
_refine_ls_number_constraints 0
_refine_ls_number_parameters 1783
_refine_ls_number_reflns 27271
_refine_ls_number_restraints 3
_refine_ls_restrained_S_all 1.027
_refine_ls_R_factor_all 0.0424
_refine_ls_R_factor_gt 0.0382
_refine_ls_shift/su_max 0.001
_refine_ls_shift/su_mean 0
_refine_ls_structure_factor_coef Fsqd
_refine_ls_weighting_details 'w=1/[\s^2^(Fo^2^)+(0.0546P)^2^+7.4690P] where P=(Fo^2^+2Fc^2^)/3'
_refine_ls_weighting_scheme calc
_refine_ls_wR_factor_gt 0.0955
_refine_ls_wR_factor_ref 0.099
_reflns_number_gt 25438
_reflns_number_total 27271
_reflns_threshold_expression 'I > 2\s(I)'
_cod_data_source_file ex2081.cif
_cod_data_source_block I
_cod_depositor_comments 'Adding full bibliography for 1572947.cif.'
_cod_original_sg_symbol_H-M 'C 2'
_cod_database_code 1572947
_shelx_estimated_absorpt_t_min 0.763
_shelx_estimated_absorpt_t_max 0.978

loop_
_symmetry_equiv_pos_as_xyz
'x, y, z'
'-x, y, -z'
'x+1/2, y+1/2, z'
'-x+1/2, y+1/2, -z'

loop_
_atom_site_type_symbol
_atom_site_label
_atom_site_fract_x
_atom_site_fract_y
_atom_site_fract_z
_atom_site_U_iso_or_equiv
_atom_site_adp_type
_atom_site_calc_flag
_atom_site_occupancy
_atom_site_disorder_assembly
_atom_site_disorder_group
C C1A 0.83757(5) 0.61700(16) 0.98246(9) 0.0188(5) Uani d 1 . .
C C2A 0.80791(5) 0.64260(17) 0.97146(11) 0.0229(5) Uani d 1 . .
C C3A 0.79358(7) 0.6287(2) 1.01622(12) 0.0333(6) Uani d 1 . .
H H3AA 0.773338 0.645991 1.010023 0.04 Uiso calc 1 . .
C C4A 0.80824(7) 0.5901(2) 1.06966(12) 0.0363(7) Uani d 1 . .
H H4AA 0.798099 0.581202 1.099889 0.044 Uiso calc 1 . .
C C5A 0.83759(7) 0.5646(2) 1.07910(11) 0.0353(7) Uani d 1 . .
H H5A 0.847475 0.537796 1.115916 0.042 Uiso calc 1 . .
C C6A 0.85303(6) 0.57747(18) 1.03577(10) 0.0260(5) Uani d 1 . .
C C7A 0.79190(6) 0.6825(2) 0.91271(12) 0.0315(6) Uani d 1 . .
H H7AA 0.80042 0.744849 0.906578 0.047 Uiso calc 1 . .
H H7AB 0.770899 0.690517 0.911774 0.047 Uiso calc 1 . .
H H7AC 0.793959 0.638115 0.881482 0.047 Uiso calc 1 . .
C C8A 0.88480(7) 0.5468(3) 1.04490(14) 0.0459(8) Uani d 1 . .
H H8AA 0.885764 0.487599 1.022812 0.069 Uiso calc 1 . .
H H8AB 0.893317 0.535296 1.086885 0.069 Uiso calc 1 . .
H H8AC 0.896012 0.597427 1.030953 0.069 Uiso calc 1 . .
C C9A 0.86577(5) 0.71699(17) 0.93424(10) 0.0223(5) Uani d 1 . .
H H9AA 0.886375 0.714874 0.958468 0.027 Uiso calc 1 . .
H H9AB 0.855011 0.766762 0.950929 0.027 Uiso calc 1 . .
C C10A 0.86593(5) 0.74391(16) 0.87188(10) 0.0175(4) Uani d 1 . .
C C11A 0.85274(5) 0.69944(17) 0.76748(9) 0.0180(5) Uani d 1 . .
H H11A 0.860529 0.765493 0.763941 0.022 Uiso calc 1 . .
C C12A 0.87436(5) 0.62770(19) 0.75032(10) 0.0245(5) Uani d 1 . .
H H12A 0.8667 0.561824 0.752389 0.029 Uiso calc 1 . .
H H12B 0.875051 0.639844 0.709037 0.029 Uiso calc 1 . .
C C13A 0.90536(5) 0.63328(18) 0.78890(10) 0.0218(5) Uani d 1 . .
C C14A 0.92593(6) 0.6950(2) 0.77532(14) 0.0351(6) Uani d 1 . .
H H14A 0.920705 0.733055 0.740688 0.042 Uiso calc 1 . .
C C15A 0.95430(6) 0.7019(2) 0.81201(17) 0.0476(8) Uani d 1 . .
H H15A 0.968384 0.743867 0.801948 0.057 Uiso calc 1 . .
C C16A 0.96192(7) 0.6486(3) 0.86245(16) 0.0489(9) Uani d 1 . .
H H16A 0.981184 0.654088 0.887641 0.059 Uiso calc 1 . .
C C17A 0.94166(7) 0.5869(2) 0.87666(13) 0.0444(8) Uani d 1 . .
H H17A 0.946861 0.550099 0.911802 0.053 Uiso calc 1 . .
C C18A 0.91351(6) 0.5786(2) 0.83940(11) 0.0292(6) Uani d 1 . .
H H18A 0.89975 0.534697 0.84885 0.035 Uiso calc 1 . .
C C19A 0.82205(5) 0.69263(16) 0.72481(9) 0.0171(4) Uani d 1 . .
H H19A 0.824206 0.718278 0.686195 0.021 Uiso calc 1 . .
C C20A 0.79889(5) 0.75547(16) 0.74332(9) 0.0176(4) Uani d 1 . .
H H20A 0.806036 0.822635 0.747448 0.021 Uiso calc 1 . .
H H20B 0.796702 0.733846 0.7823 0.021 Uiso calc 1 . .
C C21A 0.76857(5) 0.75250(16) 0.69951(9) 0.0167(4) Uani d 1 . .
H H21A 0.762549 0.683819 0.692186 0.02 Uiso calc 1 . .
C C22A 0.76891(5) 0.79929(17) 0.64035(10) 0.0189(5) Uani d 1 . .
H H22A 0.77384 0.868151 0.647051 0.023 Uiso calc 1 . .
H H22B 0.784765 0.769215 0.624965 0.023 Uiso calc 1 . .
C C23A 0.73995(5) 0.79074(17) 0.59423(9) 0.0184(4) Uani d 1 . .
C C24A 0.72838(5) 0.70122(17) 0.57497(10) 0.0218(5) Uani d 1 . .
H H24A 0.738205 0.645077 0.592773 0.026 Uiso calc 1 . .
C C25A 0.70275(5) 0.69195(18) 0.53024(10) 0.0250(5) Uani d 1 . .
H H25A 0.695187 0.630148 0.5176 0.03 Uiso calc 1 . .
C C26A 0.68835(5) 0.77370(19) 0.50428(10) 0.0261(5) Uani d 1 . .
H H26A 0.671048 0.768093 0.473136 0.031 Uiso calc 1 . .
C C27A 0.69915(6) 0.86352(19) 0.52367(11) 0.0272(5) Uani d 1 . .
H H27A 0.689045 0.919512 0.506311 0.033 Uiso calc 1 . .
C C28A 0.72477(5) 0.87200(18) 0.56852(11) 0.0242(5) Uani d 1 . .
H H28A 0.731989 0.933907 0.581765 0.029 Uiso calc 1 . .
C C29A 0.72302(5) 0.75646(16) 0.73552(10) 0.0179(5) Uani d 1 . .
C C30A 0.69987(5) 0.82259(16) 0.75096(10) 0.0177(5) Uani d 1 . .
H H30A 0.709175 0.886904 0.761577 0.021 Uiso calc 1 . .
C C31A 0.68861(5) 0.78582(18) 0.80346(10) 0.0219(5) Uani d 1 . .
H H31A 0.677346 0.72503 0.791425 0.026 Uiso calc 1 . .
C C32A 0.71484(6) 0.7634(2) 0.85499(11) 0.0364(7) Uani d 1 . .
H H32A 0.726029 0.709321 0.844636 0.055 Uiso calc 1 . .
H H32B 0.707606 0.746735 0.889673 0.055 Uiso calc 1 . .
H H32C 0.727714 0.819869 0.863743 0.055 Uiso calc 1 . .
C C33A 0.66784(7) 0.8585(2) 0.82015(13) 0.0367(7) Uani d 1 . .
H H33A 0.678378 0.91917 0.831107 0.055 Uiso calc 1 . .
H H33B 0.660795 0.834116 0.853561 0.055 Uiso calc 1 . .
H H33C 0.650936 0.869141 0.786571 0.055 Uiso calc 1 . .
C C34A 0.67173(5) 0.91782(16) 0.66817(10) 0.0168(4) Uani d 1 . .
C C35A 0.65534(5) 0.75202(17) 0.68014(11) 0.0256(5) Uani d 1 . .
H H35A 0.638809 0.756693 0.699754 0.031 Uiso calc 1 . .
H H35B 0.666067 0.691361 0.692814 0.031 Uiso calc 1 . .
C C36A 0.64330(6) 0.75078(19) 0.61497(12) 0.0327(6) Uani d 1 . .
H H36A 0.628274 0.699394 0.604229 0.039 Uiso calc 1 . .
H H36B 0.659452 0.736842 0.595462 0.039 Uiso calc 1 . .
C C37A 0.62941(6) 0.8466(2) 0.59387(13) 0.0355(6) Uani d 1 . .
H H37A 0.625365 0.84988 0.550424 0.043 Uiso calc 1 . .
H H37B 0.610381 0.853353 0.605205 0.043 Uiso calc 1 . .
N N1A 0.85176(4) 0.68550(13) 0.82891(8) 0.0161(4) Uani d 1 . .
H H1A 0.841516 0.637137 0.837861 0.019 Uiso calc 1 . .
N N2A 0.74653(4) 0.80093(13) 0.72413(8) 0.0165(4) Uani d 1 . .
H H2A 0.748792 0.862653 0.731906 0.02 Uiso calc 1 . .
N N3A 0.67560(4) 0.83400(13) 0.69800(8) 0.0182(4) Uani d 1 . .
N N4A 0.64919(4) 0.92415(15) 0.61968(9) 0.0246(4) Uani d 1 . .
H H4A 0.646194 0.980363 0.602092 0.03 Uiso calc 1 . .
O O1A 0.85206(4) 0.62592(11) 0.93690(7) 0.0195(3) Uani d 1 . .
O O2A 0.87903(4) 0.81798(12) 0.86411(7) 0.0249(4) Uani d 1 . .
O O3A 0.81164(3) 0.59616(11) 0.71429(7) 0.0205(3) Uani d 1 . .
H H3A 0.811873 0.569346 0.746517 0.031 Uiso calc 1 . .
O O4A 0.71937(4) 0.66856(12) 0.73258(8) 0.0255(4) Uani d 1 . .
O O5A 0.68791(3) 0.99020(11) 0.68402(7) 0.0188(3) Uani d 1 . .
C C1B 0.66641(5) 0.10816(16) 0.51803(10) 0.0190(5) Uani d 1 . .
C C2B 0.65027(6) 0.08022(17) 0.46225(11) 0.0257(5) Uani d 1 . .
C C3B 0.66561(7) 0.07073(19) 0.41840(11) 0.0325(6) Uani d 1 . .
H H3BB 0.655286 0.050957 0.3801 0.039 Uiso calc 1 . .
C C4B 0.69552(7) 0.0895(2) 0.42959(12) 0.0338(6) Uani d 1 . .
H H4BB 0.705653 0.082173 0.399214 0.041 Uiso calc 1 . .
C C5B 0.71081(6) 0.11917(19) 0.48524(12) 0.0291(6) Uani d 1 . .
H H5B 0.731349 0.132922 0.492425 0.035 Uiso calc 1 . .
C C6B 0.69660(5) 0.12907(17) 0.53056(10) 0.0222(5) Uani d 1 . .
C C7B 0.61751(6) 0.0624(2) 0.45018(13) 0.0397(7) Uani d 1 . .
H H7BA 0.613312 0.021154 0.481087 0.06 Uiso calc 1 . .
H H7BB 0.610734 0.030605 0.411931 0.06 Uiso calc 1 . .
H H7BC 0.607127 0.123652 0.449649 0.06 Uiso calc 1 . .
C C8B 0.71289(6) 0.1618(2) 0.59071(11) 0.0295(6) Uani d 1 . .
H H8BA 0.706401 0.226713 0.597802 0.044 Uiso calc 1 . .
H H8BB 0.734195 0.162267 0.593278 0.044 Uiso calc 1 . .
H H8BC 0.708703 0.117897 0.620358 0.044 Uiso calc 1 . .
C C9B 0.63574(6) 0.19679(18) 0.56697(10) 0.0265(5) Uani d 1 . .
H H9BA 0.615267 0.187648 0.543081 0.032 Uiso calc 1 . .
H H9BB 0.64463 0.250513 0.54956 0.032 Uiso calc 1 . .
C C10B 0.63484(5) 0.22287(16) 0.62909(10) 0.0187(5) Uani d 1 . .
C C11B 0.65023(5) 0.18467(17) 0.73412(9) 0.0186(5) Uani d 1 . .
H H11B 0.641182 0.249113 0.736729 0.022 Uiso calc 1 . .
C C12B 0.63036(5) 0.1094(2) 0.75345(11) 0.0259(5) Uani d 1 . .
H H12C 0.638762 0.044856 0.750292 0.031 Uiso calc 1 . .
H H12D 0.63073 0.120334 0.79538 0.031 Uiso calc 1 . .
C C13B 0.59879(5) 0.11034(18) 0.71838(11) 0.0254(5) Uani d 1 . .
C C14B 0.57765(7) 0.1638(2) 0.73689(17) 0.0457(8) Uani d 1 . .
H H14B 0.58317 0.199914 0.772277 0.055 Uiso calc 1 . .
C C15B 0.54854(8) 0.1652(3) 0.7043(3) 0.0734(14) Uani d 1 . .
H H15B 0.534194 0.201674 0.717544 0.088 Uiso calc 1 . .
C C16B 0.54040(8) 0.1138(3) 0.6528(2) 0.0753(15) Uani d 1 . .
H H16B 0.520504 0.115506 0.630116 0.09 Uiso calc 1 . .
C C17B 0.56093(8) 0.0604(3) 0.63423(16) 0.0617(11) Uani d 1 . .
H H17B 0.555227 0.02452 0.598796 0.074 Uiso calc 1 . .
C C18B 0.59021(6) 0.0581(2) 0.66684(12) 0.0363(6) Uani d 1 . .
H H18B 0.604334 0.020467 0.653634 0.044 Uiso calc 1 . .
C C19B 0.68114(5) 0.18490(16) 0.77646(10) 0.0181(4) Uani d 1 . .
H H19B 0.678514 0.210153 0.814839 0.022 Uiso calc 1 . .
C C20B 0.70289(5) 0.25254(17) 0.75737(10) 0.0184(5) Uani d 1 . .
H H20C 0.694466 0.318126 0.75272 0.022 Uiso calc 1 . .
H H20D 0.705608 0.231582 0.718641 0.022 Uiso calc 1 . .
C C21B 0.73312(5) 0.25500(16) 0.80185(9) 0.0172(4) Uani d 1 . .
H H21B 0.740228 0.187461 0.809849 0.021 Uiso calc 1 . .
C C22B 0.73173(5) 0.30157(17) 0.86058(10) 0.0199(5) Uani d 1 . .
H H22C 0.726205 0.369969 0.853696 0.024 Uiso calc 1 . .
H H22D 0.71609 0.269656 0.875739 0.024 Uiso calc 1 . .
C C23B 0.76077(5) 0.29499(17) 0.90657(9) 0.0186(5) Uani d 1 . .
C C24B 0.77754(5) 0.37619(17) 0.92685(10) 0.0223(5) Uani d 1 . .
H H24B 0.771114 0.43732 0.910733 0.027 Uiso calc 1 . .
C C25B 0.80362(6) 0.36847(19) 0.97054(11) 0.0263(5) Uani d 1 . .
H H25B 0.814721 0.424497 0.984576 0.032 Uiso calc 1 . .
C C26B 0.81353(5) 0.2796(2) 0.99377(11) 0.0276(5) Uani d 1 . .
H H26B 0.831385 0.274624 1.023592 0.033 Uiso calc 1 . .
C C27B 0.79722(6) 0.19785(19) 0.97323(11) 0.0263(5) Uani d 1 . .
H H27B 0.803918 0.136645 0.988832 0.032 Uiso calc 1 . .
C C28B 0.77113(5) 0.20587(17) 0.92986(10) 0.0220(5) Uani d 1 . .
H H28B 0.760124 0.149676 0.915777 0.026 Uiso calc 1 . .
C C29B 0.77839(5) 0.26531(16) 0.76609(10) 0.0184(5) Uani d 1 . .
C C30B 0.80244(5) 0.33373(16) 0.75599(10) 0.0176(4) Uani d 1 . .
H H30B 0.793268 0.398531 0.746691 0.021 Uiso calc 1 . .
C C31B 0.81445(5) 0.30198(17) 0.70340(10) 0.0220(5) Uani d 1 . .
H H31B 0.820996 0.233543 0.709029 0.026 Uiso calc 1 . .
C C32B 0.78935(6) 0.3099(2) 0.64801(11) 0.0365(7) Uani d 1 . .
H H32D 0.772988 0.268088 0.651756 0.055 Uiso calc 1 . .
H H32E 0.796498 0.290178 0.613745 0.055 Uiso calc 1 . .
H H32F 0.782426 0.376497 0.642934 0.055 Uiso calc 1 . .
C C33B 0.84038(6) 0.36359(19) 0.69742(11) 0.0275(5) Uani d 1 . .
H H33D 0.834582 0.431364 0.695424 0.041 Uiso calc 1 . .
H H33E 0.846282 0.345863 0.661421 0.041 Uiso calc 1 . .
H H33F 0.85703 0.353368 0.73156 0.041 Uiso calc 1 . .
C C34B 0.83133(5) 0.42742(16) 0.83846(10) 0.0172(4) Uani d 1 . .
C C35B 0.84141(6) 0.25483(18) 0.83696(12) 0.0275(5) Uani d 1 . .
H H35C 0.841903 0.208133 0.805358 0.033 Uiso calc 1 . .
H H35D 0.830729 0.224862 0.864117 0.033 Uiso calc 1 . .
C C36B 0.87264(6) 0.27841(19) 0.87013(12) 0.0303(6) Uani d 1 . .
H H36C 0.882445 0.219853 0.889537 0.036 Uiso calc 1 . .
H H36D 0.884026 0.301805 0.842317 0.036 Uiso calc 1 . .
C C37B 0.87222(6) 0.35395(19) 0.91552(11) 0.0265(5) Uani d 1 . .
H H37C 0.864437 0.32658 0.947754 0.032 Uiso calc 1 . .
H H37D 0.89256 0.377475 0.932455 0.032 Uiso calc 1 . .
N N1B 0.65130(4) 0.16992(13) 0.67283(8) 0.0165(4) Uani d 1 . .
H H1B 0.66301 0.125292 0.664465 0.02 Uiso calc 1 . .
N N2B 0.75487(4) 0.30756(13) 0.77832(8) 0.0176(4) Uani d 1 . .
H H2B 0.752345 0.369595 0.771947 0.021 Uiso calc 1 . .
N N3B 0.82559(4) 0.34188(14) 0.81104(8) 0.0184(4) Uani d 1 . .
N N4B 0.85350(4) 0.43287(14) 0.88779(9) 0.0225(4) Uani d 1 . .
H H4B 0.856932 0.489497 0.904725 0.027 Uiso calc 1 . .
O O1B 0.65233(3) 0.11160(11) 0.56449(7) 0.0197(3) Uani d 1 . .
O O2B 0.61939(4) 0.29131(12) 0.63620(7) 0.0250(4) Uani d 1 . .
O O3B 0.69333(4) 0.09092(11) 0.78812(7) 0.0210(3) Uani d 1 . .
H H3B 0.693574 0.06379 0.756208 0.031 Uiso calc 1 . .
O O4B 0.78157(4) 0.17741(12) 0.76419(8) 0.0278(4) Uani d 1 . .
O O5B 0.81706(3) 0.50268(11) 0.81979(7) 0.0201(3) Uani d 1 . .
C C1C 0.66967(6) 0.42174(18) 0.54508(11) 0.0275(5) Uani d 1 . .
C C2C 0.67956(6) 0.38950(17) 0.49669(11) 0.0271(5) Uani d 1 . .
C C3C 0.70986(6) 0.3935(2) 0.50066(12) 0.0333(6) Uani d 1 . .
H H3CC 0.71724 0.373553 0.468152 0.04 Uiso calc 1 . .
C C4C 0.72929(7) 0.4261(2) 0.55106(13) 0.0399(7) Uani d 1 . .
H H4CC 0.74984 0.42958 0.552681 0.048 Uiso calc 1 . .
C C5C 0.71909(7) 0.4536(2) 0.59912(13) 0.0395(7) Uani d 1 . .
H H5C 0.732803 0.473749 0.63404 0.047 Uiso calc 1 . .
C C6C 0.68900(7) 0.45231(18) 0.59730(12) 0.0327(6) Uani d 1 . .
C C7C 0.65882(6) 0.3491(2) 0.44244(11) 0.0306(6) Uani d 1 . .
H H7CA 0.662852 0.2805 0.439228 0.046 Uiso calc 1 . .
H H7CB 0.661771 0.382684 0.407556 0.046 Uiso calc 1 . .
H H7CC 0.63833 0.357731 0.445242 0.046 Uiso calc 1 . .
C C8C 0.67720(8) 0.4817(2) 0.64893(13) 0.0474(8) Uani d 1 . .
H H8CA 0.665299 0.540124 0.639063 0.071 Uiso calc 1 . .
H H8CB 0.693736 0.494143 0.68295 0.071 Uiso calc 1 . .
H H8CC 0.664853 0.430099 0.658475 0.071 Uiso calc 1 . .
C C9C 0.62329(7) 0.4999(2) 0.51707(15) 0.0436(7) Uani d 1 . .
H H9CA 0.626575 0.510282 0.477327 0.052 Uiso calc 1 . .
H H9CB 0.630601 0.557185 0.54121 0.052 Uiso calc 1 . .
C C10C 0.59084(8) 0.4881(2) 0.51238(13) 0.0437(7) Uani d 1 . .
C C11C 0.55105(6) 0.3909(2) 0.53315(12) 0.0360(7) Uani d 1 . .
H H11C 0.53937 0.420922 0.495937 0.043 Uiso calc 1 . .
C C12C 0.54508(7) 0.2834(2) 0.52903(12) 0.0378(7) Uani d 1 . .
H H12E 0.559696 0.251484 0.5612 0.045 Uiso calc 1 . .
H H12F 0.525252 0.271904 0.536068 0.045 Uiso calc 1 . .
C C13C 0.54621(6) 0.2355(2) 0.47168(13) 0.0398(7) Uani d 1 . .
C C14C 0.55169(9) 0.2834(3) 0.42477(14) 0.0574(10) Uani d 1 . .
H H14C 0.555381 0.35055 0.427664 0.069 Uiso calc 1 . .
C C15C 0.55196(10) 0.2355(3) 0.37230(16) 0.0694(13) Uani d 1 . .
H H15C 0.556057 0.270121 0.340251 0.083 Uiso calc 1 . .
C C16C 0.54631(8) 0.1384(3) 0.36695(16) 0.0606(11) Uani d 1 . .
H H16C 0.546309 0.106024 0.331249 0.073 Uiso calc 1 . .
C C17C 0.54080(7) 0.0898(3) 0.41290(18) 0.0573(10) Uani d 1 . .
H H17C 0.537109 0.022689 0.409691 0.069 Uiso calc 1 . .
C C18C 0.54048(7) 0.1374(3) 0.46513(16) 0.0482(8) Uani d 1 . .
H H18C 0.536269 0.102208 0.496889 0.058 Uiso calc 1 . .
C C19C 0.54188(6) 0.4395(2) 0.58438(13) 0.0409(7) Uani d 1 . .
H H19C 0.546094 0.5097 0.583088 0.049 Uiso calc 1 . .
C C19D 0.44575(5) 0.51720(19) 0.90024(11) 0.0258(5) Uani d 1 . .
H H19D 0.436383 0.58221 0.896756 0.031 Uiso calc 1 . .
C C20C 0.55800(6) 0.4009(2) 0.64506(12) 0.0310(6) Uani d 1 . .
H H20E 0.543113 0.376423 0.665244 0.037 Uiso calc 1 . .
H H20F 0.570581 0.346125 0.639523 0.037 Uiso calc 1 . .
C C21C 0.57727(5) 0.47486(19) 0.68459(11) 0.0268(5) Uani d 1 . .
H H21C 0.593303 0.495953 0.665735 0.032 Uiso calc 1 . .
C C22C 0.59146(6) 0.4281(2) 0.74437(11) 0.0293(6) Uani d 1 . .
H H22E 0.575484 0.406618 0.762567 0.035 Uiso calc 1 . .
H H22F 0.602492 0.370375 0.737307 0.035 Uiso calc 1 . .
C C23C 0.61215(6) 0.49186(19) 0.78733(11) 0.0279(5) Uani d 1 . .
C C24C 0.64217(6) 0.4945(2) 0.78828(12) 0.0331(6) Uani d 1 . .
H H24C 0.649486 0.456306 0.761333 0.04 Uiso calc 1 . .
C C25C 0.66150(7) 0.5525(2) 0.82831(14) 0.0411(7) Uani d 1 . .
H H25C 0.681935 0.553505 0.828743 0.049 Uiso calc 1 . .
C C26C 0.65110(8) 0.6085(2) 0.86726(13) 0.0435(8) Uani d 1 . .
H H26C 0.664341 0.647973 0.89463 0.052 Uiso calc 1 . .
C C27C 0.62139(8) 0.6072(2) 0.86658(12) 0.0407(7) Uani d 1 . .
H H27C 0.614184 0.646226 0.893324 0.049 Uiso calc 1 . .
C C28C 0.60208(7) 0.5493(2) 0.82698(12) 0.0351(6) Uani d 1 . .
H H28C 0.581679 0.548682 0.826894 0.042 Uiso calc 1 . .
C C29C 0.56685(6) 0.6496(2) 0.68410(12) 0.0305(6) Uani d 1 . .
C C30C 0.54336(6) 0.7236(2) 0.68970(12) 0.0309(6) Uani d 1 . .
H H30C 0.524798 0.687738 0.689947 0.037 Uiso calc 1 . .
C C31C 0.53645(7) 0.7917(2) 0.63659(14) 0.0407(7) Uani d 1 . .
H H31C 0.554777 0.82851 0.635794 0.049 Uiso calc 1 . .
C C32C 0.52708(9) 0.7336(3) 0.57972(15) 0.0642(11) Uani d 1 . .
H H32G 0.543225 0.690575 0.576272 0.096 Uiso calc 1 . .
H H32H 0.522538 0.777318 0.545959 0.096 Uiso calc 1 . .
H H32I 0.509489 0.695535 0.580499 0.096 Uiso calc 1 . .
C C33C 0.51236(7) 0.8625(2) 0.64175(18) 0.0538(9) Uani d 1 . .
H H33G 0.494265 0.827314 0.64269 0.081 Uiso calc 1 . .
H H33H 0.508399 0.905945 0.607838 0.081 Uiso calc 1 . .
H H33I 0.51889 0.899808 0.678059 0.081 Uiso calc 1 . .
C C34C 0.54253(6) 0.74148(19) 0.79239(12) 0.0313(6) Uani d 1 . .
C C35C 0.57819(9) 0.8384(3) 0.75656(16) 0.0614(11) Uani d 1 . .
H H35E 0.596622 0.800053 0.764106 0.074 Uiso calc 1 . .
H H35F 0.577179 0.87724 0.720739 0.074 Uiso calc 1 . .
C C36C 0.57922(10) 0.9021(3) 0.80605(17) 0.0676(12) Uani d 1 . .
H H36E 0.598861 0.93353 0.816177 0.081 Uiso calc 1 . .
H H36F 0.564245 0.953058 0.793189 0.081 Uiso calc 1 . .
C C37C 0.57427(11) 0.8592(3) 0.85840(18) 0.0756(14) Uani d 1 . .
H H37E 0.567651 0.90922 0.882404 0.091 Uiso calc 1 . .
H H37F 0.593081 0.832122 0.881917 0.091 Uiso calc 1 . .
N N1C 0.58238(5) 0.41107(17) 0.53753(9) 0.0323(5) Uani d 1 . .
H H1C 0.59588 0.371306 0.557221 0.039 Uiso calc 1 . .
N N2C 0.55947(4) 0.55791(16) 0.69162(9) 0.0259(4) Uani d 1 . .
H H2C 0.542689 0.547382 0.701486 0.031 Uiso calc 1 . .
N N3C 0.55281(5) 0.77350(17) 0.74625(10) 0.0330(5) Uani d 1 . .
N N4C 0.55208(6) 0.7835(2) 0.84491(11) 0.0472(7) Uani d 1 . .
H H4C 0.544349 0.763856 0.873613 0.057 Uiso calc 1 . .
O O1C 0.63957(4) 0.41781(13) 0.54297(8) 0.0308(4) Uani d 1 . .
O O2C 0.57360(6) 0.5486(2) 0.48485(13) 0.0711(8) Uani d 1 . .
O O3C 0.51052(5) 0.4268(2) 0.57400(12) 0.0704(9) Uani d 1 . .
H H3C 0.505873 0.453202 0.601401 0.106 Uiso d 1 . .
O O4C 0.59044(4) 0.67346(16) 0.67377(10) 0.0440(5) Uani d 1 . .
O O5C 0.52437(5) 0.67566(17) 0.78589(10) 0.0523(6) Uani d 1 . .
C C1D 0.32293(5) 0.43588(16) 0.95413(10) 0.0204(5) Uani d 1 . .
C C2D 0.30220(6) 0.46001(17) 0.90246(11) 0.0237(5) Uani d 1 . .
C C3D 0.27249(6) 0.45574(18) 0.90330(12) 0.0299(6) Uani d 1 . .
H H3DD 0.257769 0.471702 0.868846 0.036 Uiso calc 1 . .
C C4D 0.26410(6) 0.4285(2) 0.95380(14) 0.0354(6) Uani d 1 . .
H H4DD 0.243759 0.428214 0.954211 0.042 Uiso calc 1 . .
C C5D 0.28526(6) 0.4016(2) 1.00364(12) 0.0324(6) Uani d 1 . .
H H5D 0.279229 0.381309 1.037664 0.039 Uiso calc 1 . .
C C6D 0.31520(6) 0.40377(18) 1.00466(11) 0.0253(5) Uani d 1 . .
C C7D 0.31180(7) 0.4881(2) 0.84782(11) 0.0353(6) Uani d 1 . .
H H7DA 0.314848 0.55773 0.847675 0.053 Uiso calc 1 . .
H H7DB 0.29646 0.469711 0.812938 0.053 Uiso calc 1 . .
H H7DC 0.330325 0.45526 0.847285 0.053 Uiso calc 1 . .
C C8D 0.33821(7) 0.3701(2) 1.05816(11) 0.0326(6) Uani d 1 . .
H H8DA 0.342466 0.301964 1.053696 0.049 Uiso calc 1 . .
H H8DB 0.330693 0.378816 1.093427 0.049 Uiso calc 1 . .
H H8DC 0.35637 0.407576 1.06201 0.049 Uiso calc 1 . .
C C9D 0.36398(6) 0.53616(19) 0.97262(12) 0.0297(6) Uani d 1 . .
H H9DA 0.360619 0.550774 1.011856 0.036 Uiso calc 1 . .
H H9DB 0.353053 0.584199 0.944418 0.036 Uiso calc 1 . .
C C10D 0.39637(6) 0.5434(2) 0.97531(11) 0.0291(6) Uani d 1 . .
C C11D 0.44039(5) 0.46847(19) 0.95550(11) 0.0261(5) Uani d 1 . .
H H11D 0.450779 0.506948 0.990465 0.031 Uiso calc 1 . .
C C12D 0.45240(6) 0.3664(2) 0.96362(11) 0.0314(6) Uani d 1 . .
H H12G 0.441738 0.327711 0.92959 0.038 Uiso calc 1 . .
H H12H 0.473478 0.368154 0.962372 0.038 Uiso calc 1 . .
C C13D 0.45027(6) 0.3149(2) 1.01925(12) 0.0333(6) Uani d 1 . .
C C14D 0.44131(10) 0.3573(3) 1.06513(14) 0.0596(10) Uani d 1 . .
H H14D 0.436396 0.423585 1.06338 0.071 Uiso calc 1 . .
C C15D 0.43942(12) 0.3029(3) 1.11438(16) 0.0750(14) Uani d 1 . .
H H15D 0.432589 0.332306 1.145206 0.09 Uiso calc 1 . .
C C16D 0.44730(10) 0.2076(3) 1.11883(16) 0.0643(11) Uani d 1 . .
H H16D 0.44708 0.172173 1.153378 0.077 Uiso calc 1 . .
C C17D 0.45533(7) 0.1654(3) 1.07340(15) 0.0500(9) Uani d 1 . .
H H17D 0.460129 0.098998 1.075327 0.06 Uiso calc 1 . .
C C18D 0.45666(6) 0.2178(2) 1.02390(14) 0.0416(7) Uani d 1 . .
H H18D 0.462119 0.186141 0.992184 0.05 Uiso calc 1 . .
C C20D 0.43237(5) 0.46110(18) 0.84332(10) 0.0238(5) Uani d 1 . .
H H20G 0.448677 0.431567 0.829094 0.029 Uiso calc 1 . .
H H20H 0.419994 0.408437 0.852654 0.029 Uiso calc 1 . .
C C21D 0.41357(5) 0.52170(18) 0.79378(10) 0.0223(5) Uani d 1 . .
H H21D 0.397292 0.551977 0.808558 0.027 Uiso calc 1 . .
C C22D 0.39952(5) 0.45731(19) 0.74098(11) 0.0257(5) Uani d 1 . .
H H22G 0.414599 0.442938 0.718817 0.031 Uiso calc 1 . .
H H22H 0.393608 0.395749 0.755884 0.031 Uiso calc 1 . .
C C23D 0.37293(5) 0.50103(17) 0.69956(10) 0.0220(5) Uani d 1 . .
C C24D 0.34540(6) 0.49365(19) 0.71243(11) 0.0274(5) Uani d 1 . .
H H24D 0.343764 0.46114 0.747154 0.033 Uiso calc 1 . .
C C25D 0.32033(6) 0.5328(2) 0.67554(12) 0.0317(6) Uani d 1 . .
H H25D 0.301708 0.527513 0.685105 0.038 Uiso calc 1 . .
C C26D 0.32252(6) 0.57955(19) 0.62487(12) 0.0319(6) Uani d 1 . .
H H26D 0.305332 0.605637 0.599121 0.038 Uiso calc 1 . .
C C27D 0.34955(6) 0.58840(19) 0.61163(11) 0.0299(6) Uani d 1 . .
H H27D 0.351021 0.621161 0.576883 0.036 Uiso calc 1 . .
C C28D 0.37480(6) 0.54958(18) 0.64888(11) 0.0254(5) Uani d 1 . .
H H28D 0.393422 0.556392 0.639517 0.031 Uiso calc 1 . .
C C29D 0.42202(5) 0.68792(18) 0.76352(10) 0.0236(5) Uani d 1 . .
C C30D 0.44528(6) 0.75431(18) 0.74796(11) 0.0258(5) Uani d 1 . .
H H30D 0.46475 0.720303 0.758617 0.031 Uiso calc 1 . .
C C31D 0.44830(7) 0.8468(2) 0.78391(13) 0.0373(7) Uani d 1 . .
H H31D 0.42881 0.88074 0.774769 0.045 Uiso calc 1 . .
C C32D 0.45665(8) 0.8211(3) 0.84893(14) 0.0493(8) Uani d 1 . .
H H32J 0.441769 0.777472 0.857678 0.074 Uiso calc 1 . .
H H32K 0.457527 0.879632 0.872478 0.074 Uiso calc 1 . .
H H32L 0.47603 0.789545 0.858559 0.074 Uiso calc 1 . .
C C33D 0.47166(8) 0.9130(2) 0.76852(17) 0.0527(9) Uani d 1 . .
H H33J 0.490746 0.879688 0.776476 0.079 Uiso calc 1 . .
H H33K 0.47353 0.971342 0.792508 0.079 Uiso calc 1 . .
H H33L 0.465614 0.930213 0.726745 0.079 Uiso calc 1 . .
C C34D 0.44645(6) 0.7006(2) 0.65107(11) 0.0300(6) Uani d 1 . .
C C35D 0.41441(7) 0.8391(2) 0.65765(13) 0.0396(7) Uani d 1 . .
H H35G 0.423767 0.901529 0.653152 0.047 Uiso calc 1 . .
H H35H 0.401148 0.848624 0.684398 0.047 Uiso calc 1 . .
C C36D 0.39678(8) 0.8068(2) 0.59960(16) 0.0540(9) Uani d 1 . .
H H36G 0.383669 0.859587 0.580526 0.065 Uiso calc 1 . .
H H36H 0.384178 0.751945 0.60489 0.065 Uiso calc 1 . .
C C37D 0.41648(10) 0.7774(3) 0.56110(14) 0.0620(11) Uani d 1 . .
H H37G 0.404497 0.748645 0.524334 0.074 Uiso calc 1 . .
H H37H 0.426774 0.83442 0.550528 0.074 Uiso calc 1 . .
N N1D 0.40871(4) 0.47069(16) 0.95273(9) 0.0255(4) Uani d 1 . .
H H1D 0.397479 0.422882 0.935751 0.031 Uiso calc 1 . .
N N2D 0.43152(4) 0.59773(15) 0.77781(9) 0.0229(4) Uani d 1 . .
H H2D 0.449896 0.583842 0.777457 0.028 Uiso calc 1 . .
N N3D 0.43748(5) 0.76918(15) 0.68385(9) 0.0258(4) Uani d 1 . .
N N4D 0.43803(6) 0.7082(2) 0.59170(10) 0.0458(6) Uani d 1 . .
H H4D 0.446083 0.669007 0.570541 0.055 Uiso calc 1 . .
O O1D 0.35289(4) 0.44264(12) 0.95483(7) 0.0233(4) Uani d 1 . .
O O2D 0.40958(4) 0.61521(15) 0.99845(10) 0.0429(5) Uani d 1 . .
O O3D 0.47712(4) 0.52957(16) 0.91070(8) 0.0344(4) Uani d 1 . .
H H3D 0.481973 0.530093 0.878425 0.052 Uiso calc 1 . .
O O4D 0.39688(4) 0.71599(14) 0.76210(8) 0.0322(4) Uani d 1 . .
O O5D 0.46217(5) 0.63243(15) 0.67483(9) 0.0436(5) Uani d 1 . .
C C1 0.49162(8) 0.4207(3) 0.72586(18) 0.0544(9) Uani d 1 . .
H H1E 0.498245 0.355698 0.717751 0.065 Uiso calc 1 . .
H H1F 0.469917 0.41826 0.720876 0.065 Uiso calc 1 . .
C C2 0.50580(7) 0.4462(3) 0.78815(17) 0.0513(9) Uani d 1 . .
H H2E 0.503169 0.392341 0.813963 0.062 Uiso calc 1 . .
H H2F 0.527303 0.455088 0.792411 0.062 Uiso calc 1 . .
O O1 0.49821(5) 0.48731(17) 0.68271(12) 0.0509(6) Uani d 1 . .
H H1 0.492255 0.542466 0.688656 0.076 Uiso calc 1 . .
O O2 0.49398(4) 0.53076(15) 0.80693(9) 0.0358(4) Uani d 1 . .
H H2 0.504464 0.578002 0.802664 0.054 Uiso calc 1 . .
O O3 0.54170(18) 0.9506(7) 0.9927(5) 0.0462(15) Uani d 0.5 A -1
H H3O 0.545567 0.894564 0.983576 0.069 Uiso calc 0.5 A -1
C C3 0.51078(16) 0.9648(6) 0.9772(3) 0.0455(13) Uani d 0.5 A -1
H H31 0.50252 0.935039 0.938292 0.055 Uiso calc 0.5 A -1
H H32 0.506699 1.034507 0.973371 0.055 Uiso calc 0.5 A -1
C C3' 0.49543(16) 0.9242(6) 1.0202(3) 0.0455(13) Uani d 0.5 A -1
H H31' 0.500024 0.854931 1.025952 0.055 Uiso calc 0.5 A -1
H H32' 0.502298 0.956863 1.058651 0.055 Uiso calc 0.5 A -1
O O3' 0.46396(18) 0.9373(7) 0.9985(5) 0.0462(15) Uani d 0.5 A -1
H H3O' 0.455331 0.884413 0.998774 0.069 Uiso calc 0.5 A -1
O O1W 0.75091(4) 0.00874(12) 0.71917(9) 0.0314(4) Uani d 1 . .
H H1WA 0.758202 0.062916 0.73468 0.047 Uiso d 1 . .
H H1WB 0.732314 0.020917 0.703991 0.047 Uiso d 1 . .
O O2W 0.75284(4) 0.51347(13) 0.79013(9) 0.0347(4) Uani d 1 . .
H H2WA 0.744248 0.565445 0.773766 0.052 Uiso d 1 . .
H H2WB 0.771607 0.527248 0.799036 0.052 Uiso d 1 . .
O O3W 0.54629(4) 0.75136(15) 0.96751(10) 0.0404(5) Uani d 1 . .
H H3WA 0.561049 0.712262 0.979878 0.061 Uiso d 1 . .
H H3WB 0.531059 0.721069 0.973983 0.061 Uiso d 1 . .
O O4W 0.5 0.65511(19) 1 0.0296(6) Uani d 1 . .
H H4WA 0.510526 0.617334 1.026584 0.044 Uiso d 0.5 . .
H H4WB 0.495289 0.619954 0.968397 0.044 Uiso d 0.5 . .

loop_
_atom_site_aniso_label
_atom_site_aniso_U_11
_atom_site_aniso_U_22
_atom_site_aniso_U_33
_atom_site_aniso_U_12
_atom_site_aniso_U_13
_atom_site_aniso_U_23
C1A 0.0271(12) 0.0150(11) 0.0138(10) -0.0041(9) 0.0040(9) -0.0020(8)
C2A 0.0276(13) 0.0179(12) 0.0231(12) 0.0002(9) 0.0061(10) -0.0042(9)
C3A 0.0397(16) 0.0289(15) 0.0361(15) -0.0031(11) 0.0182(12) -0.0056(11)
C4A 0.0574(19) 0.0309(15) 0.0273(14) -0.0166(13) 0.0234(13) -0.0081(11)
C5A 0.061(2) 0.0280(15) 0.0127(11) -0.0172(13) 0.0011(11) 0.0007(10)
C6A 0.0328(14) 0.0211(12) 0.0191(12) -0.0077(10) -0.0032(10) 0.0009(9)
C7A 0.0278(13) 0.0329(15) 0.0305(14) 0.0070(11) 0.0010(11) -0.0006(11)
C8A 0.0352(16) 0.056(2) 0.0365(16) 0.0002(14) -0.0115(13) 0.0159(14)
C9A 0.0285(13) 0.0200(12) 0.0173(11) -0.0096(9) 0.0033(9) -0.0026(9)
C10A 0.0170(11) 0.0180(11) 0.0170(11) -0.0012(8) 0.0032(8) -0.0021(8)
C11A 0.0195(11) 0.0204(12) 0.0136(10) 0.0004(9) 0.0031(9) 0.0009(9)
C12A 0.0203(12) 0.0332(14) 0.0190(11) 0.0052(10) 0.0028(9) -0.0038(10)
C13A 0.0197(12) 0.0242(13) 0.0210(11) 0.0043(9) 0.0037(9) -0.0037(9)
C14A 0.0272(14) 0.0311(15) 0.0485(17) 0.0060(11) 0.0123(12) 0.0056(13)
C15A 0.0234(14) 0.0343(17) 0.085(3) -0.0031(12) 0.0138(15) -0.0059(16)
C16A 0.0241(15) 0.052(2) 0.060(2) 0.0054(13) -0.0100(14) -0.0196(17)
C17A 0.0418(17) 0.052(2) 0.0308(15) 0.0178(15) -0.0072(13) -0.0018(13)
C18A 0.0263(13) 0.0317(14) 0.0280(13) 0.0066(10) 0.0034(11) 0.0028(11)
C19A 0.0186(11) 0.0172(11) 0.0141(10) -0.0006(8) 0.0012(8) 0.0009(8)
C20A 0.0184(11) 0.0182(11) 0.0152(10) 0.0013(8) 0.0021(8) -0.0009(8)
C21A 0.0177(11) 0.0146(11) 0.0175(10) 0.0018(8) 0.0037(9) 0.0007(8)
C22A 0.0185(11) 0.0189(12) 0.0187(11) 0.0007(9) 0.0033(9) 0.0012(9)
C23A 0.0178(11) 0.0216(12) 0.0156(10) 0.0024(9) 0.0035(9) 0.0012(9)
C24A 0.0229(12) 0.0199(12) 0.0203(11) 0.0035(9) 0.0009(9) 0.0009(9)
C25A 0.0278(13) 0.0235(13) 0.0209(12) -0.0037(10) 0.0007(10) -0.0029(10)
C26A 0.0235(12) 0.0339(14) 0.0178(11) 0.0007(10) -0.0012(9) 0.0004(10)
C27A 0.0280(13) 0.0255(13) 0.0243(12) 0.0068(10) -0.0013(10) 0.0031(10)
C28A 0.0282(13) 0.0182(12) 0.0238(12) 0.0040(9) 0.0013(10) -0.0001(9)
C29A 0.0174(11) 0.0155(12) 0.0188(11) 0.0021(8) 0.0006(9) 0.0027(8)
C30A 0.0171(11) 0.0150(11) 0.0196(11) 0.0004(8) 0.0017(9) 0.0021(8)
C31A 0.0219(12) 0.0204(12) 0.0240(12) -0.0009(9) 0.0067(9) 0.0034(9)
C32A 0.0347(15) 0.0501(18) 0.0215(12) -0.0090(13) 0.0014(11) 0.0069(12)
C33A 0.0474(17) 0.0301(15) 0.0417(16) 0.0049(12) 0.0282(14) 0.0050(12)
C34A 0.0162(11) 0.0150(11) 0.0202(11) 0.0025(8) 0.0064(9) -0.0012(9)
C35A 0.0223(12) 0.0166(12) 0.0346(14) -0.0026(9) 0.0003(10) 0.0005(10)
C36A 0.0403(16) 0.0229(14) 0.0316(14) -0.0094(11) 0.0024(12) -0.0046(11)
C37A 0.0354(15) 0.0241(14) 0.0368(15) -0.0052(11) -0.0109(12) 0.0004(11)
N1A 0.0174(9) 0.0163(9) 0.0135(9) -0.0020(7) 0.0017(7) 0.0002(7)
N2A 0.0167(9) 0.0122(9) 0.0199(9) -0.0003(7) 0.0032(7) -0.0004(7)
N3A 0.0160(9) 0.0135(9) 0.0229(10) 0.0000(7) 0.0004(8) 0.0019(7)
N4A 0.0260(11) 0.0169(10) 0.0252(10) 0.0002(8) -0.0047(8) 0.0016(8)
O1A 0.0266(9) 0.0159(8) 0.0165(8) -0.0030(6) 0.0062(6) -0.0006(6)
O2A 0.0303(9) 0.0242(9) 0.0212(8) -0.0106(7) 0.0083(7) -0.0034(7)
O3A 0.0237(8) 0.0179(8) 0.0177(8) 0.0004(6) 0.0008(7) -0.0009(6)
O4A 0.0221(9) 0.0130(9) 0.0424(10) 0.0005(6) 0.0100(7) 0.0041(7)
O5A 0.0198(8) 0.0146(8) 0.0205(8) -0.0014(6) 0.0020(6) 0.0009(6)
C1B 0.0269(12) 0.0136(11) 0.0155(11) 0.0041(9) 0.0031(9) 0.0004(8)
C2B 0.0333(14) 0.0156(12) 0.0224(12) 0.0078(9) -0.0044(10) -0.0015(9)
C3B 0.0569(18) 0.0221(13) 0.0136(11) 0.0149(12) -0.0009(11) -0.0004(9)
C4B 0.0558(19) 0.0267(14) 0.0233(13) 0.0126(12) 0.0183(12) 0.0069(10)
C5B 0.0353(14) 0.0252(13) 0.0296(13) 0.0028(10) 0.0135(11) 0.0062(10)
C6B 0.0290(13) 0.0150(11) 0.0217(12) 0.0017(9) 0.0041(10) 0.0033(9)
C7B 0.0359(16) 0.0345(16) 0.0380(16) 0.0043(12) -0.0118(12) -0.0120(12)
C8B 0.0287(14) 0.0295(14) 0.0273(13) -0.0049(10) 0.0010(11) -0.0013(11)
C9B 0.0330(14) 0.0241(13) 0.0214(12) 0.0133(10) 0.0048(10) 0.0040(10)
C10B 0.0166(11) 0.0179(11) 0.0209(11) 0.0009(9) 0.0029(9) 0.0028(9)
C11B 0.0187(11) 0.0198(12) 0.0168(11) 0.0004(9) 0.0032(9) -0.0007(9)
C12B 0.0228(13) 0.0320(14) 0.0218(12) -0.0056(10) 0.0033(10) 0.0049(10)
C13B 0.0186(12) 0.0252(13) 0.0315(13) -0.0052(9) 0.0040(10) 0.0071(10)
C14B 0.0312(16) 0.0347(17) 0.076(2) -0.0039(12) 0.0217(15) 0.0026(15)
C15B 0.0267(18) 0.049(2) 0.149(5) 0.0064(16) 0.031(2) 0.027(3)
C16B 0.0234(18) 0.072(3) 0.114(4) -0.0115(18) -0.016(2) 0.048(3)
C17B 0.048(2) 0.071(3) 0.050(2) -0.033(2) -0.0190(16) 0.0174(18)
C18B 0.0326(15) 0.0385(16) 0.0344(15) -0.0131(12) 0.0012(12) 0.0038(12)
C19B 0.0179(11) 0.0192(11) 0.0160(10) 0.0000(9) 0.0018(9) 0.0000(9)
C20B 0.0182(11) 0.0193(11) 0.0166(10) -0.0014(8) 0.0020(9) 0.0011(9)
C21B 0.0164(11) 0.0172(11) 0.0183(11) -0.0016(8) 0.0046(9) -0.0010(8)
C22B 0.0176(11) 0.0223(12) 0.0190(11) -0.0006(9) 0.0032(9) -0.0025(9)
C23B 0.0188(11) 0.0231(12) 0.0154(10) -0.0017(9) 0.0071(9) -0.0018(9)
C24B 0.0269(13) 0.0190(12) 0.0211(11) -0.0039(9) 0.0059(10) -0.0011(9)
C25B 0.0264(13) 0.0283(14) 0.0230(12) -0.0083(10) 0.0039(10) -0.0044(10)
C26B 0.0216(12) 0.0402(15) 0.0193(11) -0.0020(11) 0.0019(9) -0.0007(11)
C27B 0.0284(13) 0.0275(14) 0.0232(12) 0.0044(10) 0.0065(10) 0.0029(10)
C28B 0.0232(12) 0.0201(12) 0.0225(11) -0.0037(9) 0.0052(9) -0.0014(9)
C29B 0.0213(12) 0.0166(12) 0.0170(10) -0.0033(9) 0.0040(9) -0.0036(8)
C30B 0.0176(11) 0.0149(11) 0.0203(11) -0.0016(8) 0.0047(9) -0.0029(9)
C31B 0.0248(12) 0.0201(12) 0.0229(12) 0.0012(9) 0.0091(10) -0.0036(9)
C32B 0.0324(15) 0.0533(19) 0.0230(13) -0.0017(13) 0.0052(11) -0.0129(12)
C33B 0.0288(13) 0.0281(14) 0.0290(13) 0.0008(10) 0.0135(11) 0.0002(10)
C34B 0.0192(11) 0.0164(11) 0.0177(11) -0.0026(8) 0.0078(9) 0.0002(8)
C35B 0.0303(14) 0.0162(12) 0.0326(13) 0.0031(10) 0.0009(11) 0.0001(10)
C36B 0.0308(14) 0.0266(14) 0.0307(13) 0.0082(11) 0.0022(11) -0.0003(11)
C37B 0.0244(13) 0.0279(14) 0.0240(12) 0.0026(10) -0.0001(10) 0.0012(10)
N1B 0.0168(9) 0.0157(9) 0.0163(9) 0.0033(7) 0.0025(7) 0.0016(7)
N2B 0.0190(10) 0.0134(9) 0.0210(9) -0.0022(7) 0.0059(8) -0.0002(7)
N3B 0.0189(10) 0.0147(10) 0.0205(9) -0.0018(7) 0.0029(8) -0.0014(7)
N4B 0.0257(10) 0.0179(10) 0.0206(10) 0.0000(8) -0.0007(8) -0.0022(8)
O1B 0.0247(8) 0.0156(8) 0.0183(8) 0.0049(6) 0.0045(6) 0.0031(6)
O2B 0.0276(9) 0.0235(9) 0.0243(8) 0.0105(7) 0.0069(7) 0.0039(7)
O3B 0.0239(8) 0.0171(8) 0.0197(8) 0.0016(6) 0.0010(7) 0.0022(6)
O4B 0.0265(9) 0.0154(9) 0.0447(11) -0.0027(7) 0.0150(8) -0.0072(7)
O5B 0.0252(8) 0.0137(8) 0.0202(8) 0.0006(6) 0.0031(6) -0.0003(6)
C1C 0.0436(15) 0.0145(12) 0.0255(12) 0.0005(10) 0.0104(11) 0.0044(10)
C2C 0.0423(15) 0.0166(12) 0.0219(12) 0.0021(10) 0.0065(11) 0.0054(9)
C3C 0.0417(16) 0.0296(15) 0.0305(14) 0.0027(12) 0.0124(12) 0.0064(11)
C4C 0.0401(16) 0.0347(16) 0.0415(17) -0.0036(12) 0.0033(13) 0.0107(13)
C5C 0.058(2) 0.0214(14) 0.0312(15) -0.0094(12) -0.0056(13) 0.0057(11)
C6C 0.0568(18) 0.0142(12) 0.0260(13) -0.0012(11) 0.0076(12) 0.0017(10)
C7C 0.0436(16) 0.0234(13) 0.0244(13) 0.0023(11) 0.0076(11) 0.0014(10)
C8C 0.084(3) 0.0277(16) 0.0300(15) 0.0043(15) 0.0130(15) -0.0031(12)
C9C 0.060(2) 0.0253(15) 0.0490(18) 0.0152(13) 0.0204(15) 0.0164(13)
C10C 0.058(2) 0.0346(17) 0.0364(16) 0.0194(14) 0.0085(14) 0.0120(13)
C11C 0.0326(15) 0.0376(16) 0.0283(14) 0.0115(12) -0.0109(11) -0.0046(11)
C12C 0.0360(15) 0.0403(17) 0.0297(14) 0.0042(12) -0.0062(12) -0.0056(12)
C13C 0.0312(15) 0.0438(18) 0.0349(15) 0.0100(12) -0.0103(12) -0.0100(13)
C14C 0.090(3) 0.047(2) 0.0303(16) 0.0213(19) 0.0050(16) -0.0022(14)
C15C 0.101(3) 0.069(3) 0.0325(18) 0.040(2) 0.0063(19) -0.0027(17)
C16C 0.050(2) 0.074(3) 0.043(2) 0.0288(18) -0.0166(16) -0.0268(19)
C17C 0.0321(17) 0.057(2) 0.074(3) -0.0008(15) -0.0042(16) -0.035(2)
C18C 0.0305(16) 0.052(2) 0.059(2) -0.0047(13) 0.0043(14) -0.0216(16)
C19C 0.0262(14) 0.0464(18) 0.0415(16) 0.0151(12) -0.0085(12) -0.0112(13)
C19D 0.0213(12) 0.0301(14) 0.0251(12) -0.0065(10) 0.0041(10) -0.0027(10)
C20C 0.0219(13) 0.0360(15) 0.0354(14) 0.0048(11) 0.0074(11) -0.0084(12)
C21C 0.0216(12) 0.0331(14) 0.0268(13) 0.0036(10) 0.0078(10) -0.0009(10)
C22C 0.0316(14) 0.0289(14) 0.0275(13) 0.0011(11) 0.0077(11) -0.0008(11)
C23C 0.0343(14) 0.0254(13) 0.0226(12) 0.0030(11) 0.0043(10) 0.0063(10)
C24C 0.0374(15) 0.0319(15) 0.0306(14) 0.0002(12) 0.0094(12) 0.0079(11)
C25C 0.0392(16) 0.0372(17) 0.0426(16) -0.0105(13) 0.0018(13) 0.0137(14)
C26C 0.060(2) 0.0301(16) 0.0323(15) -0.0124(14) -0.0040(14) 0.0080(12)
C27C 0.065(2) 0.0301(15) 0.0245(14) 0.0025(14) 0.0052(13) 0.0017(11)
C28C 0.0444(16) 0.0346(16) 0.0257(13) 0.0049(12) 0.0079(12) 0.0048(11)
C29C 0.0244(13) 0.0353(15) 0.0294(13) -0.0046(11) 0.0017(11) -0.0001(11)
C30C 0.0256(13) 0.0297(14) 0.0361(14) -0.0043(10) 0.0047(11) -0.0018(11)
C31C 0.0390(16) 0.0344(16) 0.0443(17) -0.0015(12) 0.0016(13) 0.0069(13)
C32C 0.075(3) 0.064(2) 0.0409(19) -0.001(2) -0.0110(17) 0.0048(17)
C33C 0.0430(18) 0.0380(19) 0.076(2) 0.0028(14) 0.0056(17) 0.0151(17)
C34C 0.0273(14) 0.0257(14) 0.0405(15) -0.0029(11) 0.0075(11) 0.0022(11)
C35C 0.068(2) 0.071(3) 0.0478(19) -0.049(2) 0.0182(17) -0.0125(18)
C36C 0.091(3) 0.056(2) 0.061(2) -0.049(2) 0.028(2) -0.0174(19)
C37C 0.112(4) 0.066(3) 0.052(2) -0.058(3) 0.029(2) -0.020(2)
N1C 0.0384(13) 0.0278(12) 0.0263(11) 0.0127(10) -0.0006(9) 0.0048(9)
N2C 0.0209(10) 0.0291(12) 0.0293(11) -0.0006(8) 0.0092(8) 0.0007(9)
N3C 0.0334(12) 0.0271(12) 0.0382(13) -0.0106(9) 0.0078(10) -0.0027(10)
N4C 0.0610(17) 0.0454(16) 0.0371(14) -0.0251(13) 0.0156(12) -0.0030(12)
O1C 0.0416(11) 0.0204(9) 0.0336(10) 0.0076(8) 0.0154(8) 0.0089(7)
O2C 0.0776(18) 0.0577(17) 0.0763(18) 0.0331(14) 0.0149(14) 0.0436(15)
O3C 0.0218(11) 0.112(2) 0.0660(16) 0.0255(13) -0.0117(10) -0.0383(16)
O4C 0.0291(11) 0.0429(12) 0.0617(14) -0.0074(9) 0.0141(10) 0.0052(10)
O5C 0.0566(14) 0.0504(14) 0.0516(13) -0.0316(11) 0.0164(11) -0.0025(11)
C1D 0.0241(12) 0.0144(11) 0.0243(12) -0.0032(9) 0.0091(9) -0.0035(9)
C2D 0.0310(13) 0.0133(11) 0.0253(12) -0.0026(9) 0.0042(10) -0.0006(9)
C3D 0.0303(14) 0.0174(12) 0.0382(15) 0.0000(10) 0.0011(11) -0.0024(10)
C4D 0.0269(14) 0.0307(15) 0.0506(17) -0.0049(11) 0.0134(12) -0.0090(13)
C5D 0.0388(15) 0.0306(15) 0.0343(14) -0.0076(11) 0.0214(12) -0.0027(11)
C6D 0.0353(14) 0.0177(12) 0.0244(12) -0.0047(10) 0.0102(10) -0.0032(9)
C7D 0.0526(18) 0.0272(14) 0.0243(13) -0.0056(12) 0.0056(12) 0.0030(11)
C8D 0.0474(17) 0.0281(14) 0.0222(13) -0.0030(12) 0.0082(12) 0.0007(10)
C9D 0.0309(14) 0.0234(13) 0.0371(14) -0.0061(10) 0.0129(11) -0.0096(11)
C10D 0.0299(14) 0.0286(14) 0.0292(13) -0.0074(11) 0.0081(11) -0.0062(11)
C11D 0.0216(12) 0.0354(15) 0.0202(12) -0.0051(10) 0.0029(9) -0.0043(10)
C12D 0.0282(14) 0.0415(16) 0.0232(13) 0.0024(11) 0.0038(10) 0.0018(11)
C13D 0.0295(14) 0.0437(17) 0.0229(13) -0.0053(12) -0.0011(10) 0.0029(11)
C14D 0.098(3) 0.053(2) 0.0298(16) -0.014(2) 0.0190(17) -0.0025(15)
C15D 0.124(4) 0.074(3) 0.0300(18) -0.034(3) 0.024(2) -0.0057(18)
C16D 0.085(3) 0.069(3) 0.0352(18) -0.022(2) 0.0076(18) 0.0208(18)
C17D 0.0418(18) 0.053(2) 0.051(2) -0.0061(15) 0.0035(15) 0.0212(16)
C18D 0.0327(15) 0.0515(19) 0.0384(16) -0.0027(13) 0.0045(12) 0.0063(14)
C20D 0.0246(12) 0.0261(13) 0.0198(11) -0.0059(9) 0.0041(9) 0.0005(10)
C21D 0.0200(11) 0.0249(13) 0.0221(12) -0.0037(9) 0.0056(9) -0.0034(10)
C22D 0.0258(13) 0.0255(13) 0.0233(12) -0.0016(10) 0.0011(10) -0.0023(10)
C23D 0.0259(12) 0.0206(12) 0.0187(11) -0.0044(9) 0.0036(9) -0.0048(9)
C24D 0.0296(13) 0.0274(13) 0.0265(12) -0.0066(10) 0.0092(10) -0.0058(10)
C25D 0.0244(13) 0.0312(14) 0.0396(15) -0.0028(10) 0.0079(11) -0.0132(12)
C26D 0.0317(14) 0.0255(14) 0.0329(14) 0.0062(10) -0.0034(11) -0.0092(11)
C27D 0.0429(16) 0.0222(13) 0.0210(12) 0.0012(11) 0.0010(11) -0.0021(10)
C28D 0.0293(13) 0.0243(13) 0.0230(12) -0.0048(10) 0.0068(10) -0.0039(10)
C29D 0.0266(13) 0.0242(13) 0.0192(11) 0.0026(10) 0.0039(9) -0.0034(9)
C30D 0.0287(13) 0.0221(13) 0.0257(12) 0.0014(10) 0.0047(10) -0.0017(10)
C31D 0.0453(17) 0.0259(15) 0.0402(16) -0.0044(12) 0.0096(13) -0.0104(12)
C32D 0.059(2) 0.0453(19) 0.0409(17) -0.0128(16) 0.0056(15) -0.0217(15)
C33D 0.064(2) 0.0318(17) 0.064(2) -0.0181(15) 0.0183(18) -0.0156(16)
C34D 0.0306(14) 0.0319(15) 0.0267(13) -0.0008(11) 0.0057(11) -0.0017(11)
C35D 0.0392(16) 0.0382(17) 0.0412(16) 0.0118(13) 0.0095(13) 0.0130(13)
C36D 0.054(2) 0.0367(18) 0.057(2) -0.0008(15) -0.0150(17) 0.0113(15)
C37D 0.093(3) 0.051(2) 0.0312(17) 0.007(2) -0.0066(17) 0.0042(15)
N1D 0.0229(11) 0.0290(12) 0.0252(10) -0.0067(8) 0.0072(8) -0.0058(9)
N2D 0.0193(10) 0.0240(11) 0.0255(10) 0.0008(8) 0.0056(8) 0.0004(8)
N3D 0.0278(11) 0.0222(11) 0.0262(10) 0.0023(8) 0.0044(8) 0.0018(8)
N4D 0.0643(18) 0.0458(16) 0.0256(12) 0.0036(13) 0.0076(12) -0.0052(11)
O1D 0.0235(9) 0.0190(8) 0.0284(9) -0.0056(7) 0.0083(7) -0.0056(7)
O2D 0.0360(11) 0.0394(12) 0.0556(13) -0.0159(9) 0.0155(10) -0.0210(10)
O3D 0.0234(9) 0.0539(12) 0.0259(9) -0.0142(8) 0.0060(7) -0.0060(9)
O4D 0.0290(10) 0.0305(10) 0.0376(10) 0.0066(8) 0.0093(8) -0.0011(8)
O5D 0.0528(13) 0.0396(12) 0.0360(11) 0.0201(10) 0.0063(9) -0.0052(9)
C1 0.0438(18) 0.0413(19) 0.085(3) -0.0065(15) 0.0299(18) -0.0123(18)
C2 0.0384(17) 0.048(2) 0.072(2) 0.0058(14) 0.0208(16) 0.0151(17)
O1 0.0356(11) 0.0382(12) 0.0849(17) 0.0044(9) 0.0265(11) -0.0134(12)
O2 0.0294(10) 0.0375(11) 0.0441(11) -0.0025(8) 0.0159(9) 0.0075(9)
O3 0.043(3) 0.037(2) 0.054(3) 0.0016(19) 0.002(3) 0.001(2)
C3 0.039(3) 0.039(5) 0.051(2) -0.0005(17) -0.0045(19) 0.0048(18)
C3' 0.039(3) 0.039(5) 0.051(2) -0.0005(17) -0.0045(19) 0.0048(18)
O3' 0.043(3) 0.037(2) 0.054(3) 0.0016(19) 0.002(3) 0.001(2)
O1W 0.0221(9) 0.0178(9) 0.0515(12) -0.0009(7) 0.0035(8) -0.0034(8)
O2W 0.0289(10) 0.0188(9) 0.0536(12) 0.0015(7) 0.0046(9) 0.0047(8)
O3W 0.0326(11) 0.0354(11) 0.0541(13) 0.0066(8) 0.0124(10) 0.0124(10)
O4W 0.0290(14) 0.0295(14) 0.0267(13) 0 0.0000(11) 0

loop_
_atom_type_symbol
_atom_type_description
_atom_type_scat_dispersion_real
_atom_type_scat_dispersion_imag
_atom_type_scat_source
C C 0.0181 0.0091 'International Tables Vol C Tables 4.2.6.8 and 6.1.1.4'
H H 0 0 'International Tables Vol C Tables 4.2.6.8 and 6.1.1.4'
N N 0.0311 0.018 'International Tables Vol C Tables 4.2.6.8 and 6.1.1.4'
O O 0.0492 0.0322 'International Tables Vol C Tables 4.2.6.8 and 6.1.1.4'

loop_
_geom_angle_atom_site_label_1
_geom_angle_atom_site_label_2
_geom_angle_atom_site_label_3
_geom_angle_site_symmetry_1
_geom_angle_site_symmetry_3
_geom_angle
_geom_angle_publ_flag
C2A C1A C6A . . 122.8(2) ?
C2A C1A O1A . . 118.6(2) ?
C6A C1A O1A . . 118.5(2) ?
C3A C2A C1A . . 117.6(2) ?
C3A C2A C7A . . 121.4(2) ?
C1A C2A C7A . . 121.0(2) ?
C4A C3A C2A . . 121.1(3) ?
C4A C3A H3AA . . 119.4 ?
C2A C3A H3AA . . 119.4 ?
C5A C4A C3A . . 119.9(2) ?
C5A C4A H4AA . . 120 ?
C3A C4A H4AA . . 120 ?
C4A C5A C6A . . 121.2(2) ?
C4A C5A H5A . . 119.4 ?
C6A C5A H5A . . 119.4 ?
C5A C6A C1A . . 117.3(2) ?
C5A C6A C8A . . 121.7(2) ?
C1A C6A C8A . . 121.0(2) ?
C2A C7A H7AA . . 109.5 ?
C2A C7A H7AB . . 109.5 ?
H7AA C7A H7AB . . 109.5 ?
C2A C7A H7AC . . 109.5 ?
H7AA C7A H7AC . . 109.5 ?
H7AB C7A H7AC . . 109.5 ?
C6A C8A H8AA . . 109.5 ?
C6A C8A H8AB . . 109.5 ?
H8AA C8A H8AB . . 109.5 ?
C6A C8A H8AC . . 109.5 ?
H8AA C8A H8AC . . 109.5 ?
H8AB C8A H8AC . . 109.5 ?
O1A C9A C10A . . 111.72(18) ?
O1A C9A H9AA . . 109.3 ?
C10A C9A H9AA . . 109.3 ?
O1A C9A H9AB . . 109.3 ?
C10A C9A H9AB . . 109.3 ?
H9AA C9A H9AB . . 107.9 ?
O2A C10A N1A . . 124.7(2) ?
O2A C10A C9A . . 117.97(19) ?
N1A C10A C9A . . 117.35(19) ?
N1A C11A C19A . . 112.65(18) ?
N1A C11A C12A . . 110.43(18) ?
C19A C11A C12A . . 110.78(18) ?
N1A C11A H11A . . 107.6 ?
C19A C11A H11A . . 107.6 ?
C12A C11A H11A . . 107.6 ?
C13A C12A C11A . . 113.71(19) ?
C13A C12A H12A . . 108.8 ?
C11A C12A H12A . . 108.8 ?
C13A C12A H12B . . 108.8 ?
C11A C12A H12B . . 108.8 ?
H12A C12A H12B . . 107.7 ?
C18A C13A C14A . . 118.6(2) ?
C18A C13A C12A . . 120.6(2) ?
C14A C13A C12A . . 120.8(2) ?
C13A C14A C15A . . 120.6(3) ?
C13A C14A H14A . . 119.7 ?
C15A C14A H14A . . 119.7 ?
C16A C15A C14A . . 120.2(3) ?
C16A C15A H15A . . 119.9 ?
C14A C15A H15A . . 119.9 ?
C15A C16A C17A . . 119.9(3) ?
C15A C16A H16A . . 120 ?
C17A C16A H16A . . 120 ?
C16A C17A C18A . . 119.9(3) ?
C16A C17A H17A . . 120.1 ?
C18A C17A H17A . . 120.1 ?
C13A C18A C17A . . 120.8(3) ?
C13A C18A H18A . . 119.6 ?
C17A C18A H18A . . 119.6 ?
O3A C19A C20A . . 110.69(18) ?
O3A C19A C11A . . 113.17(18) ?
C20A C19A C11A . . 112.91(18) ?
O3A C19A H19A . . 106.5 ?
C20A C19A H19A . . 106.5 ?
C11A C19A H19A . . 106.5 ?
C19A C20A C21A . . 113.18(18) ?
C19A C20A H20A . . 108.9 ?
C21A C20A H20A . . 108.9 ?
C19A C20A H20B . . 108.9 ?
C21A C20A H20B . . 108.9 ?
H20A C20A H20B . . 107.8 ?
N2A C21A C20A . . 110.24(17) ?
N2A C21A C22A . . 108.84(17) ?
C20A C21A C22A . . 112.51(18) ?
N2A C21A H21A . . 108.4 ?
C20A C21A H21A . . 108.4 ?
C22A C21A H21A . . 108.4 ?
C23A C22A C21A . . 114.05(19) ?
C23A C22A H22A . . 108.7 ?
C21A C22A H22A . . 108.7 ?
C23A C22A H22B . . 108.7 ?
C21A C22A H22B . . 108.7 ?
H22A C22A H22B . . 107.6 ?
C24A C23A C28A . . 118.2(2) ?
C24A C23A C22A . . 120.7(2) ?
C28A C23A C22A . . 121.0(2) ?
C23A C24A C25A . . 121.5(2) ?
C23A C24A H24A . . 119.3 ?
C25A C24A H24A . . 119.3 ?
C26A C25A C24A . . 119.4(2) ?
C26A C25A H25A . . 120.3 ?
C24A C25A H25A . . 120.3 ?
C27A C26A C25A . . 120.0(2) ?
C27A C26A H26A . . 120 ?
C25A C26A H26A . . 120 ?
C26A C27A C28A . . 120.1(2) ?
C26A C27A H27A . . 119.9 ?
C28A C27A H27A . . 119.9 ?
C27A C28A C23A . . 120.7(2) ?
C27A C28A H28A . . 119.6 ?
C23A C28A H28A . . 119.6 ?
O4A C29A N2A . . 123.7(2) ?
O4A C29A C30A . . 121.0(2) ?
N2A C29A C30A . . 115.25(19) ?
N3A C30A C29A . . 107.96(18) ?
N3A C30A C31A . . 111.63(18) ?
C29A C30A C31A . . 112.72(18) ?
N3A C30A H30A . . 108.1 ?
C29A C30A H30A . . 108.1 ?
C31A C30A H30A . . 108.1 ?
C33A C31A C32A . . 111.8(2) ?
C33A C31A C30A . . 110.3(2) ?
C32A C31A C30A . . 109.70(19) ?
C33A C31A H31A . . 108.3 ?
C32A C31A H31A . . 108.3 ?
C30A C31A H31A . . 108.3 ?
C31A C32A H32A . . 109.5 ?
C31A C32A H32B . . 109.5 ?
H32A C32A H32B . . 109.5 ?
C31A C32A H32C . . 109.5 ?
H32A C32A H32C . . 109.5 ?
H32B C32A H32C . . 109.5 ?
C31A C33A H33A . . 109.5 ?
C31A C33A H33B . . 109.5 ?
H33A C33A H33B . . 109.5 ?
C31A C33A H33C . . 109.5 ?
H33A C33A H33C . . 109.5 ?
H33B C33A H33C . . 109.5 ?
O5A C34A N4A . . 118.9(2) ?
O5A C34A N3A . . 123.0(2) ?
N4A C34A N3A . . 118.1(2) ?
N3A C35A C36A . . 110.8(2) ?
N3A C35A H35A . . 109.5 ?
C36A C35A H35A . . 109.5 ?
N3A C35A H35B . . 109.5 ?
C36A C35A H35B . . 109.5 ?
H35A C35A H35B . . 108.1 ?
C35A C36A C37A . . 110.4(2) ?
C35A C36A H36A . . 109.6 ?
C37A C36A H36A . . 109.6 ?
C35A C36A H36B . . 109.6 ?
C37A C36A H36B . . 109.6 ?
H36A C36A H36B . . 108.1 ?
N4A C37A C36A . . 110.0(2) ?
N4A C37A H37A . . 109.7 ?
C36A C37A H37A . . 109.7 ?
N4A C37A H37B . . 109.7 ?
C36A C37A H37B . . 109.7 ?
H37A C37A H37B . . 108.2 ?
C10A N1A C11A . . 122.12(19) ?
C10A N1A H1A . . 118.9 ?
C11A N1A H1A . . 118.9 ?
C29A N2A C21A . . 123.53(19) ?
C29A N2A H2A . . 118.2 ?
C21A N2A H2A . . 118.2 ?
C34A N3A C30A . . 120.59(18) ?
C34A N3A C35A . . 121.77(19) ?
C30A N3A C35A . . 117.61(18) ?
C34A N4A C37A . . 125.9(2) ?
C34A N4A H4A . . 117 ?
C37A N4A H4A . . 117 ?
C1A O1A C9A . . 114.55(17) ?
C19A O3A H3A . . 109.5 ?
C2B C1B C6B . . 122.8(2) ?
C2B C1B O1B . . 119.3(2) ?
C6B C1B O1B . . 117.87(19) ?
C3B C2B C1B . . 117.4(2) ?
C3B C2B C7B . . 121.7(2) ?
C1B C2B C7B . . 120.9(2) ?
C4B C3B C2B . . 121.2(2) ?
C4B C3B H3BB . . 119.4 ?
C2B C3B H3BB . . 119.4 ?
C3B C4B C5B . . 120.0(2) ?
C3B C4B H4BB . . 120 ?
C5B C4B H4BB . . 120 ?
C6B C5B C4B . . 121.1(3) ?
C6B C5B H5B . . 119.4 ?
C4B C5B H5B . . 119.4 ?
C5B C6B C1B . . 117.5(2) ?
C5B C6B C8B . . 121.5(2) ?
C1B C6B C8B . . 121.0(2) ?
C2B C7B H7BA . . 109.5 ?
C2B C7B H7BB . . 109.5 ?
H7BA C7B H7BB . . 109.5 ?
C2B C7B H7BC . . 109.5 ?
H7BA C7B H7BC . . 109.5 ?
H7BB C7B H7BC . . 109.5 ?
C6B C8B H8BA . . 109.5 ?
C6B C8B H8BB . . 109.5 ?
H8BA C8B H8BB . . 109.5 ?
C6B C8B H8BC . . 109.5 ?
H8BA C8B H8BC . . 109.5 ?
H8BB C8B H8BC . . 109.5 ?
O1B C9B C10B . . 112.45(19) ?
O1B C9B H9BA . . 109.1 ?
C10B C9B H9BA . . 109.1 ?
O1B C9B H9BB . . 109.1 ?
C10B C9B H9BB . . 109.1 ?
H9BA C9B H9BB . . 107.8 ?
O2B C10B N1B . . 124.6(2) ?
O2B C10B C9B . . 118.1(2) ?
N1B C10B C9B . . 117.3(2) ?
N1B C11B C19B . . 112.55(18) ?
N1B C11B C12B . . 111.06(19) ?
C19B C11B C12B . . 110.36(18) ?
N1B C11B H11B . . 107.5 ?
C19B C11B H11B . . 107.5 ?
C12B C11B H11B . . 107.5 ?
C13B C12B C11B . . 114.4(2) ?
C13B C12B H12C . . 108.7 ?
C11B C12B H12C . . 108.7 ?
C13B C12B H12D . . 108.7 ?
C11B C12B H12D . . 108.7 ?
H12C C12B H12D . . 107.6 ?
C18B C13B C14B . . 118.6(3) ?
C18B C13B C12B . . 120.7(2) ?
C14B C13B C12B . . 120.7(3) ?
C15B C14B C13B . . 120.7(4) ?
C15B C14B H14B . . 119.7 ?
C13B C14B H14B . . 119.7 ?
C16B C15B C14B . . 120.1(4) ?
C16B C15B H15B . . 120 ?
C14B C15B H15B . . 120 ?
C17B C16B C15B . . 119.9(3) ?
C17B C16B H16B . . 120.1 ?
C15B C16B H16B . . 120.1 ?
C16B C17B C18B . . 120.5(4) ?
C16B C17B H17B . . 119.7 ?
C18B C17B H17B . . 119.7 ?
C13B C18B C17B . . 120.2(3) ?
C13B C18B H18B . . 119.9 ?
C17B C18B H18B . . 119.9 ?
O3B C19B C20B . . 111.11(18) ?
O3B C19B C11B . . 112.86(18) ?
C20B C19B C11B . . 113.36(18) ?
O3B C19B H19B . . 106.3 ?
C20B C19B H19B . . 106.3 ?
C11B C19B H19B . . 106.3 ?
C19B C20B C21B . . 112.31(18) ?
C19B C20B H20C . . 109.1 ?
C21B C20B H20C . . 109.1 ?
C19B C20B H20D . . 109.1 ?
C21B C20B H20D . . 109.1 ?
H20C C20B H20D . . 107.9 ?
N2B C21B C20B . . 111.16(18) ?
N2B C21B C22B . . 108.06(18) ?
C20B C21B C22B . . 112.68(18) ?
N2B C21B H21B . . 108.3 ?
C20B C21B H21B . . 108.3 ?
C22B C21B H21B . . 108.3 ?
C23B C22B C21B . . 112.74(18) ?
C23B C22B H22C . . 109 ?
C21B C22B H22C . . 109 ?
C23B C22B H22D . . 109 ?
C21B C22B H22D . . 109 ?
H22C C22B H22D . . 107.8 ?
C24B C23B C28B . . 118.6(2) ?
C24B C23B C22B . . 121.6(2) ?
C28B C23B C22B . . 119.8(2) ?
C25B C24B C23B . . 120.4(2) ?
C25B C24B H24B . . 119.8 ?
C23B C24B H24B . . 119.8 ?
C26B C25B C24B . . 120.5(2) ?
C26B C25B H25B . . 119.8 ?
C24B C25B H25B . . 119.8 ?
C25B C26B C27B . . 119.6(2) ?
C25B C26B H26B . . 120.2 ?
C27B C26B H26B . . 120.2 ?
C28B C27B C26B . . 119.8(2) ?
C28B C27B H27B . . 120.1 ?
C26B C27B H27B . . 120.1 ?
C27B C28B C23B . . 121.1(2) ?
C27B C28B H28B . . 119.4 ?
C23B C28B H28B . . 119.4 ?
O4B C29B N2B . . 123.8(2) ?
O4B C29B C30B . . 120.8(2) ?
N2B C29B C30B . . 115.35(19) ?
N3B C30B C29B . . 108.70(18) ?
N3B C30B C31B . . 113.13(18) ?
C29B C30B C31B . . 111.54(18) ?
N3B C30B H30B . . 107.8 ?
C29B C30B H30B . . 107.8 ?
C31B C30B H30B . . 107.8 ?
C33B C31B C32B . . 110.1(2) ?
C33B C31B C30B . . 111.38(19) ?
C32B C31B C30B . . 107.9(2) ?
C33B C31B H31B . . 109.1 ?
C32B C31B H31B . . 109.1 ?
C30B C31B H31B . . 109.1 ?
C31B C32B H32D . . 109.5 ?
C31B C32B H32E . . 109.5 ?
H32D C32B H32E . . 109.5 ?
C31B C32B H32F . . 109.5 ?
H32D C32B H32F . . 109.5 ?
H32E C32B H32F . . 109.5 ?
C31B C33B H33D . . 109.5 ?
C31B C33B H33E . . 109.5 ?
H33D C33B H33E . . 109.5 ?
C31B C33B H33F . . 109.5 ?
H33D C33B H33F . . 109.5 ?
H33E C33B H33F . . 109.5 ?
O5B C34B N3B . . 122.8(2) ?
O5B C34B N4B . . 118.6(2) ?
N3B C34B N4B . . 118.6(2) ?
N3B C35B C36B . . 110.9(2) ?
N3B C35B H35C . . 109.5 ?
C36B C35B H35C . . 109.5 ?
N3B C35B H35D . . 109.5 ?
C36B C35B H35D . . 109.5 ?
H35C C35B H35D . . 108 ?
C37B C36B C35B . . 109.9(2) ?
C37B C36B H36C . . 109.7 ?
C35B C36B H36C . . 109.7 ?
C37B C36B H36D . . 109.7 ?
C35B C36B H36D . . 109.7 ?
H36C C36B H36D . . 108.2 ?
N4B C37B C36B . . 108.9(2) ?
N4B C37B H37C . . 109.9 ?
C36B C37B H37C . . 109.9 ?
N4B C37B H37D . . 109.9 ?
C36B C37B H37D . . 109.9 ?
H37C C37B H37D . . 108.3 ?
C10B N1B C11B . . 121.51(19) ?
C10B N1B H1B . . 119.2 ?
C11B N1B H1B . . 119.2 ?
C29B N2B C21B . . 122.70(19) ?
C29B N2B H2B . . 118.7 ?
C21B N2B H2B . . 118.6 ?
C34B N3B C30B . . 120.26(19) ?
C34B N3B C35B . . 120.65(19) ?
C30B N3B C35B . . 119.04(18) ?
C34B N4B C37B . . 126.2(2) ?
C34B N4B H4B . . 116.9 ?
C37B N4B H4B . . 116.9 ?
C1B O1B C9B . . 114.90(17) ?
C19B O3B H3B . . 109.5 ?
O1C C1C C2C . . 119.1(2) ?
O1C C1C C6C . . 118.2(2) ?
C2C C1C C6C . . 122.6(3) ?
C3C C2C C1C . . 117.5(2) ?
C3C C2C C7C . . 120.2(2) ?
C1C C2C C7C . . 122.3(3) ?
C4C C3C C2C . . 121.0(3) ?
C4C C3C H3CC . . 119.5 ?
C2C C3C H3CC . . 119.5 ?
C3C C4C C5C . . 120.4(3) ?
C3C C4C H4CC . . 119.8 ?
C5C C4C H4CC . . 119.8 ?
C4C C5C C6C . . 121.1(3) ?
C4C C5C H5C . . 119.5 ?
C6C C5C H5C . . 119.5 ?
C5C C6C C1C . . 117.4(3) ?
C5C C6C C8C . . 122.3(3) ?
C1C C6C C8C . . 120.2(3) ?
C2C C7C H7CA . . 109.5 ?
C2C C7C H7CB . . 109.5 ?
H7CA C7C H7CB . . 109.5 ?
C2C C7C H7CC . . 109.5 ?
H7CA C7C H7CC . . 109.5 ?
H7CB C7C H7CC . . 109.5 ?
C6C C8C H8CA . . 109.5 ?
C6C C8C H8CB . . 109.5 ?
H8CA C8C H8CB . . 109.5 ?
C6C C8C H8CC . . 109.5 ?
H8CA C8C H8CC . . 109.5 ?
H8CB C8C H8CC . . 109.5 ?
O1C C9C C10C . . 111.6(2) ?
O1C C9C H9CA . . 109.3 ?
C10C C9C H9CA . . 109.3 ?
O1C C9C H9CB . . 109.3 ?
C10C C9C H9CB . . 109.3 ?
H9CA C9C H9CB . . 108 ?
O2C C10C N1C . . 123.9(3) ?
O2C C10C C9C . . 118.8(3) ?
N1C C10C C9C . . 117.3(2) ?
N1C C11C C12C . . 110.9(2) ?
N1C C11C C19C . . 108.9(2) ?
C12C C11C C19C . . 113.8(3) ?
N1C C11C H11C . . 107.7 ?
C12C C11C H11C . . 107.7 ?
C19C C11C H11C . . 107.7 ?
C13C C12C C11C . . 116.4(3) ?
C13C C12C H12E . . 108.2 ?
C11C C12C H12E . . 108.2 ?
C13C C12C H12F . . 108.2 ?
C11C C12C H12F . . 108.2 ?
H12E C12C H12F . . 107.3 ?
C14C C13C C18C . . 117.4(3) ?
C14C C13C C12C . . 123.6(3) ?
C18C C13C C12C . . 118.9(3) ?
C13C C14C C15C . . 121.1(4) ?
C13C C14C H14C . . 119.4 ?
C15C C14C H14C . . 119.4 ?
C16C C15C C14C . . 120.4(4) ?
C16C C15C H15C . . 119.8 ?
C14C C15C H15C . . 119.8 ?
C17C C16C C15C . . 119.3(3) ?
C17C C16C H16C . . 120.3 ?
C15C C16C H16C . . 120.3 ?
C16C C17C C18C . . 120.4(4) ?
C16C C17C H17C . . 119.8 ?
C18C C17C H17C . . 119.8 ?
C13C C18C C17C . . 121.3(4) ?
C13C C18C H18C . . 119.3 ?
C17C C18C H18C . . 119.3 ?
O3C C19C C11C . . 106.3(2) ?
O3C C19C C20C . . 111.4(3) ?
C11C C19C C20C . . 113.9(2) ?
O3C C19C H19C . . 108.4 ?
C11C C19C H19C . . 108.4 ?
C20C C19C H19C . . 108.4 ?
O3D C19D C11D . . 106.10(19) ?
O3D C19D C20D . . 113.0(2) ?
C11D C19D C20D . . 113.0(2) ?
O3D C19D H19D . . 108.2 ?
C11D C19D H19D . . 108.2 ?
C20D C19D H19D . . 108.2 ?
C21C C20C C19C . . 114.2(2) ?
C21C C20C H20E . . 108.7 ?
C19C C20C H20E . . 108.7 ?
C21C C20C H20F . . 108.7 ?
C19C C20C H20F . . 108.7 ?
H20E C20C H20F . . 107.6 ?
N2C C21C C20C . . 109.8(2) ?
N2C C21C C22C . . 111.3(2) ?
C20C C21C C22C . . 109.0(2) ?
N2C C21C H21C . . 108.9 ?
C20C C21C H21C . . 108.9 ?
C22C C21C H21C . . 108.9 ?
C23C C22C C21C . . 115.0(2) ?
C23C C22C H22E . . 108.5 ?
C21C C22C H22E . . 108.5 ?
C23C C22C H22F . . 108.5 ?
C21C C22C H22F . . 108.5 ?
H22E C22C H22F . . 107.5 ?
C28C C23C C24C . . 118.3(3) ?
C28C C23C C22C . . 121.4(2) ?
C24C C23C C22C . . 120.3(2) ?
C25C C24C C23C . . 120.6(3) ?
C25C C24C H24C . . 119.7 ?
C23C C24C H24C . . 119.7 ?
C26C C25C C24C . . 120.1(3) ?
C26C C25C H25C . . 119.9 ?
C24C C25C H25C . . 119.9 ?
C25C C26C C27C . . 120.0(3) ?
C25C C26C H26C . . 120 ?
C27C C26C H26C . . 120 ?
C26C C27C C28C . . 120.1(3) ?
C26C C27C H27C . . 119.9 ?
C28C C27C H27C . . 119.9 ?
C27C C28C C23C . . 120.9(3) ?
C27C C28C H28C . . 119.6 ?
C23C C28C H28C . . 119.6 ?
O4C C29C N2C . . 123.5(3) ?
O4C C29C C30C . . 121.9(3) ?
N2C C29C C30C . . 114.6(2) ?
N3C C30C C29C . . 109.4(2) ?
N3C C30C C31C . . 113.4(2) ?
C29C C30C C31C . . 111.1(2) ?
N3C C30C H30C . . 107.6 ?
C29C C30C H30C . . 107.6 ?
C31C C30C H30C . . 107.6 ?
C33C C31C C32C . . 110.7(3) ?
C33C C31C C30C . . 110.5(3) ?
C32C C31C C30C . . 109.7(3) ?
C33C C31C H31C . . 108.6 ?
C32C C31C H31C . . 108.6 ?
C30C C31C H31C . . 108.6 ?
C31C C32C H32G . . 109.5 ?
C31C C32C H32H . . 109.5 ?
H32G C32C H32H . . 109.5 ?
C31C C32C H32I . . 109.5 ?
H32G C32C H32I . . 109.5 ?
H32H C32C H32I . . 109.5 ?
C31C C33C H33G . . 109.5 ?
C31C C33C H33H . . 109.5 ?
H33G C33C H33H . . 109.5 ?
C31C C33C H33I . . 109.5 ?
H33G C33C H33I . . 109.5 ?
H33H C33C H33I . . 109.5 ?
O5C C34C N4C . . 120.3(3) ?
O5C C34C N3C . . 120.7(3) ?
N4C C34C N3C . . 119.0(2) ?
C36C C35C N3C . . 112.2(3) ?
C36C C35C H35E . . 109.2 ?
N3C C35C H35E . . 109.2 ?
C36C C35C H35F . . 109.2 ?
N3C C35C H35F . . 109.2 ?
H35E C35C H35F . . 107.9 ?
C37C C36C C35C . . 116.6(3) ?
C37C C36C H36E . . 108.1 ?
C35C C36C H36E . . 108.1 ?
C37C C36C H36F . . 108.1 ?
C35C C36C H36F . . 108.1 ?
H36E C36C H36F . . 107.3 ?
C36C C37C N4C . . 111.7(3) ?
C36C C37C H37E . . 109.3 ?
N4C C37C H37E . . 109.3 ?
C36C C37C H37F . . 109.3 ?
N4C C37C H37F . . 109.3 ?
H37E C37C H37F . . 107.9 ?
C10C N1C C11C . . 121.4(2) ?
C10C N1C H1C . . 119.3 ?
C11C N1C H1C . . 119.3 ?
C29C N2C C21C . . 124.7(2) ?
C29C N2C H2C . . 117.6 ?
C21C N2C H2C . . 117.6 ?
C34C N3C C35C . . 119.9(2) ?
C34C N3C C30C . . 118.5(2) ?
C35C N3C C30C . . 119.7(2) ?
C34C N4C C37C . . 125.2(3) ?
C34C N4C H4C . . 117.4 ?
C37C N4C H4C . . 117.4 ?
C1C O1C C9C . . 114.3(2) ?
C19C O3C H3C . . 105.5 ?
C6D C1D C2D . . 123.2(2) ?
C6D C1D O1D . . 118.4(2) ?
C2D C1D O1D . . 118.3(2) ?
C3D C2D C1D . . 117.4(2) ?
C3D C2D C7D . . 121.7(2) ?
C1D C2D C7D . . 121.0(2) ?
C4D C3D C2D . . 120.8(2) ?
C4D C3D H3DD . . 119.6 ?
C2D C3D H3DD . . 119.6 ?
C5D C4D C3D . . 120.2(3) ?
C5D C4D H4DD . . 119.9 ?
C3D C4D H4DD . . 119.9 ?
C4D C5D C6D . . 121.0(3) ?
C4D C5D H5D . . 119.5 ?
C6D C5D H5D . . 119.5 ?
C5D C6D C1D . . 117.3(2) ?
C5D C6D C8D . . 120.9(2) ?
C1D C6D C8D . . 121.8(2) ?
C2D C7D H7DA . . 109.5 ?
C2D C7D H7DB . . 109.5 ?
H7DA C7D H7DB . . 109.5 ?
C2D C7D H7DC . . 109.5 ?
H7DA C7D H7DC . . 109.5 ?
H7DB C7D H7DC . . 109.5 ?
C6D C8D H8DA . . 109.5 ?
C6D C8D H8DB . . 109.5 ?
H8DA C8D H8DB . . 109.5 ?
C6D C8D H8DC . . 109.5 ?
H8DA C8D H8DC . . 109.5 ?
H8DB C8D H8DC . . 109.5 ?
O1D C9D C10D . . 111.3(2) ?
O1D C9D H9DA . . 109.4 ?
C10D C9D H9DA . . 109.4 ?
O1D C9D H9DB . . 109.4 ?
C10D C9D H9DB . . 109.4 ?
H9DA C9D H9DB . . 108 ?
O2D C10D N1D . . 125.0(2) ?
O2D C10D C9D . . 117.7(2) ?
N1D C10D C9D . . 117.2(2) ?
N1D C11D C12D . . 111.2(2) ?
N1D C11D C19D . . 108.8(2) ?
C12D C11D C19D . . 112.8(2) ?
N1D C11D H11D . . 107.9 ?
C12D C11D H11D . . 107.9 ?
C19D C11D H11D . . 107.9 ?
C13D C12D C11D . . 116.8(2) ?
C13D C12D H12G . . 108.1 ?
C11D C12D H12G . . 108.1 ?
C13D C12D H12H . . 108.1 ?
C11D C12D H12H . . 108.1 ?
H12G C12D H12H . . 107.3 ?
C14D C13D C18D . . 117.3(3) ?
C14D C13D C12D . . 124.4(3) ?
C18D C13D C12D . . 118.3(3) ?
C13D C14D C15D . . 120.1(4) ?
C13D C14D H14D . . 119.9 ?
C15D C14D H14D . . 119.9 ?
C16D C15D C14D . . 121.1(4) ?
C16D C15D H15D . . 119.5 ?
C14D C15D H15D . . 119.5 ?
C17D C16D C15D . . 118.8(3) ?
C17D C16D H16D . . 120.6 ?
C15D C16D H16D . . 120.6 ?
C16D C17D C18D . . 120.6(4) ?
C16D C17D H17D . . 119.7 ?
C18D C17D H17D . . 119.7 ?
C13D C18D C17D . . 121.9(3) ?
C13D C18D H18D . . 119 ?
C17D C18D H18D . . 119 ?
C21D C20D C19D . . 114.4(2) ?
C21D C20D H20G . . 108.6 ?
C19D C20D H20G . . 108.6 ?
C21D C20D H20H . . 108.6 ?
C19D C20D H20H . . 108.6 ?
H20G C20D H20H . . 107.6 ?
N2D C21D C20D . . 109.77(19) ?
N2D C21D C22D . . 112.1(2) ?
C20D C21D C22D . . 110.0(2) ?
N2D C21D H21D . . 108.3 ?
C20D C21D H21D . . 108.3 ?
C22D C21D H21D . . 108.3 ?
C23D C22D C21D . . 113.9(2) ?
C23D C22D H22G . . 108.8 ?
C21D C22D H22G . . 108.8 ?
C23D C22D H22H . . 108.8 ?
C21D C22D H22H . . 108.8 ?
H22G C22D H22H . . 107.7 ?
C28D C23D C24D . . 118.3(2) ?
C28D C23D C22D . . 122.4(2) ?
C24D C23D C22D . . 119.3(2) ?
C25D C24D C23D . . 121.2(2) ?
C25D C24D H24D . . 119.4 ?
C23D C24D H24D . . 119.4 ?
C26D C25D C24D . . 119.7(2) ?
C26D C25D H25D . . 120.2 ?
C24D C25D H25D . . 120.2 ?
C27D C26D C25D . . 120.0(2) ?
C27D C26D H26D . . 120 ?
C25D C26D H26D . . 120 ?
C26D C27D C28D . . 120.3(3) ?
C26D C27D H27D . . 119.8 ?
C28D C27D H27D . . 119.8 ?
C23D C28D C27D . . 120.4(2) ?
C23D C28D H28D . . 119.8 ?
C27D C28D H28D . . 119.8 ?
O4D C29D N2D . . 123.9(2) ?
O4D C29D C30D . . 121.7(2) ?
N2D C29D C30D . . 114.4(2) ?
N3D C30D C31D . . 114.3(2) ?
N3D C30D C29D . . 108.28(19) ?
C31D C30D C29D . . 110.7(2) ?
N3D C30D H30D . . 107.8 ?
C31D C30D H30D . . 107.8 ?
C29D C30D H30D . . 107.8 ?
C32D C31D C30D . . 108.7(2) ?
C32D C31D C33D . . 110.7(3) ?
C30D C31D C33D . . 110.7(2) ?
C32D C31D H31D . . 108.9 ?
C30D C31D H31D . . 108.9 ?
C33D C31D H31D . . 108.9 ?
C31D C32D H32J . . 109.5 ?
C31D C32D H32K . . 109.5 ?
H32J C32D H32K . . 109.5 ?
C31D C32D H32L . . 109.5 ?
H32J C32D H32L . . 109.5 ?
H32K C32D H32L . . 109.5 ?
C31D C33D H33J . . 109.5 ?
C31D C33D H33K . . 109.5 ?
H33J C33D H33K . . 109.5 ?
C31D C33D H33L . . 109.5 ?
H33J C33D H33L . . 109.5 ?
H33K C33D H33L . . 109.5 ?
O5D C34D N3D . . 120.9(2) ?
O5D C34D N4D . . 120.7(3) ?
N3D C34D N4D . . 118.4(3) ?
N3D C35D C36D . . 111.7(3) ?
N3D C35D H35G . . 109.3 ?
C36D C35D H35G . . 109.3 ?
N3D C35D H35H . . 109.3 ?
C36D C35D H35H . . 109.3 ?
H35G C35D H35H . . 107.9 ?
C35D C36D C37D . . 110.7(3) ?
C35D C36D H36G . . 109.5 ?
C37D C36D H36G . . 109.5 ?
C35D C36D H36H . . 109.5 ?
C37D C36D H36H . . 109.5 ?
H36G C36D H36H . . 108.1 ?
N4D C37D C36D . . 109.8(3) ?
N4D C37D H37G . . 109.7 ?
C36D C37D H37G . . 109.7 ?
N4D C37D H37H . . 109.7 ?
C36D C37D H37H . . 109.7 ?
H37G C37D H37H . . 108.2 ?
C10D N1D C11D . . 121.7(2) ?
C10D N1D H1D . . 119.2 ?
C11D N1D H1D . . 119.2 ?
C29D N2D C21D . . 124.7(2) ?
C29D N2D H2D . . 117.7 ?
C21D N2D H2D . . 117.7 ?
C34D N3D C35D . . 121.7(2) ?
C34D N3D C30D . . 116.5(2) ?
C35D N3D C30D . . 119.6(2) ?
C34D N4D C37D . . 123.5(3) ?
C34D N4D H4D . . 118.2 ?
C37D N4D H4D . . 118.2 ?
C1D O1D C9D . . 110.82(18) ?
C19D O3D H3D . . 109.5 ?
O1 C1 C2 . . 114.1(3) ?
O1 C1 H1E . . 108.7 ?
C2 C1 H1E . . 108.7 ?
O1 C1 H1F . . 108.7 ?
C2 C1 H1F . . 108.7 ?
H1E C1 H1F . . 107.6 ?
O2 C2 C1 . . 112.9(3) ?
O2 C2 H2E . . 109 ?
C1 C2 H2E . . 109 ?
O2 C2 H2F . . 109 ?
C1 C2 H2F . . 109 ?
H2E C2 H2F . . 107.8 ?
C1 O1 H1 . . 109.5 ?
C2 O2 H2 . . 109.5 ?
C3 O3 H3O . . 109.5 ?
O3 C3 C3' . . 113.8(6) ?
O3 C3 H31 . . 108.8 ?
C3' C3 H31 . . 108.8 ?
O3 C3 H32 . . 108.8 ?
C3' C3 H32 . . 108.8 ?
H31 C3 H32 . . 107.7 ?
O3' C3' C3 . . 109.2(7) ?
O3' C3' H31' . . 109.8 ?
C3 C3' H31' . . 109.8 ?
O3' C3' H32' . . 109.8 ?
C3 C3' H32' . . 109.8 ?
H31' C3' H32' . . 108.3 ?
C3' O3' H3O' . . 109.5 ?
H1WA O1W H1WB . . 104.5 ?
H2WA O2W H2WB . . 104.5 ?
H3WA O3W H3WB . . 104.5 ?
H4WA O4W H4WB . . 104.5 ?
H4WA O4W H4WA . 2_657 105.6 ?
H4WB O4W H4WA . 2_657 21.4 ?
H4WA O4W H4WB . 2_657 21.4 ?
H4WB O4W H4WB . 2_657 111.5 ?
H4WA O4W H4WB 2_657 2_657 104.5 ?

loop_
_geom_bond_atom_site_label_1
_geom_bond_atom_site_label_2
_geom_bond_site_symmetry_2
_geom_bond_distance
_geom_bond_publ_flag
C1A C2A . 1.390(3) ?
C1A C6A . 1.394(3) ?
C1A O1A . 1.400(3) ?
C2A C3A . 1.386(4) ?
C2A C7A . 1.503(3) ?
C3A C4A . 1.381(4) ?
C3A H3AA . 0.95 ?
C4A C5A . 1.378(5) ?
C4A H4AA . 0.95 ?
C5A C6A . 1.390(4) ?
C5A H5A . 0.95 ?
C6A C8A . 1.506(4) ?
C7A H7AA . 0.98 ?
C7A H7AB . 0.98 ?
C7A H7AC . 0.98 ?
C8A H8AA . 0.98 ?
C8A H8AB . 0.98 ?
C8A H8AC . 0.98 ?
C9A O1A . 1.429(3) ?
C9A C10A . 1.510(3) ?
C9A H9AA . 0.99 ?
C9A H9AB . 0.99 ?
C10A O2A . 1.235(3) ?
C10A N1A . 1.337(3) ?
C11A N1A . 1.464(3) ?
C11A C19A . 1.536(3) ?
C11A C12A . 1.540(3) ?
C11A H11A . 1 ?
C12A C13A . 1.508(3) ?
C12A H12A . 0.99 ?
C12A H12B . 0.99 ?
C13A C18A . 1.381(4) ?
C13A C14A . 1.381(4) ?
C14A C15A . 1.394(4) ?
C14A H14A . 0.95 ?
C15A C16A . 1.368(5) ?
C15A H15A . 0.95 ?
C16A C17A . 1.376(5) ?
C16A H16A . 0.95 ?
C17A C18A . 1.393(4) ?
C17A H17A . 0.95 ?
C18A H18A . 0.95 ?
C19A O3A . 1.430(3) ?
C19A C20A . 1.531(3) ?
C19A H19A . 1 ?
C20A C21A . 1.532(3) ?
C20A H20A . 0.99 ?
C20A H20B . 0.99 ?
C21A N2A . 1.459(3) ?
C21A C22A . 1.535(3) ?
C21A H21A . 1 ?
C22A C23A . 1.515(3) ?
C22A H22A . 0.99 ?
C22A H22B . 0.99 ?
C23A C24A . 1.390(3) ?
C23A C28A . 1.392(3) ?
C24A C25A . 1.390(3) ?
C24A H24A . 0.95 ?
C25A C26A . 1.385(4) ?
C25A H25A . 0.95 ?
C26A C27A . 1.384(4) ?
C26A H26A . 0.95 ?
C27A C28A . 1.390(3) ?
C27A H27A . 0.95 ?
C28A H28A . 0.95 ?
C29A O4A . 1.236(3) ?
C29A N2A . 1.341(3) ?
C29A C30A . 1.527(3) ?
C30A N3A . 1.470(3) ?
C30A C31A . 1.538(3) ?
C30A H30A . 1 ?
C31A C33A . 1.516(4) ?
C31A C32A . 1.527(3) ?
C31A H31A . 1 ?
C32A H32A . 0.98 ?
C32A H32B . 0.98 ?
C32A H32C . 0.98 ?
C33A H33A . 0.98 ?
C33A H33B . 0.98 ?
C33A H33C . 0.98 ?
C34A O5A . 1.260(3) ?
C34A N4A . 1.350(3) ?
C34A N3A . 1.350(3) ?
C35A N3A . 1.476(3) ?
C35A C36A . 1.493(4) ?
C35A H35A . 0.99 ?
C35A H35B . 0.99 ?
C36A C37A . 1.513(4) ?
C36A H36A . 0.99 ?
C36A H36B . 0.99 ?
C37A N4A . 1.453(3) ?
C37A H37A . 0.99 ?
C37A H37B . 0.99 ?
N1A H1A . 0.88 ?
N2A H2A . 0.88 ?
N4A H4A . 0.88 ?
O3A H3A . 0.84 ?
C1B C2B . 1.395(3) ?
C1B C6B . 1.397(3) ?
C1B O1B . 1.401(3) ?
C2B C3B . 1.393(4) ?
C2B C7B . 1.504(4) ?
C3B C4B . 1.379(4) ?
C3B H3BB . 0.95 ?
C4B C5B . 1.388(4) ?
C4B H4BB . 0.95 ?
C5B C6B . 1.388(4) ?
C5B H5B . 0.95 ?
C6B C8B . 1.500(3) ?
C7B H7BA . 0.98 ?
C7B H7BB . 0.98 ?
C7B H7BC . 0.98 ?
C8B H8BA . 0.98 ?
C8B H8BB . 0.98 ?
C8B H8BC . 0.98 ?
C9B O1B . 1.425(3) ?
C9B C10B . 1.510(3) ?
C9B H9BA . 0.99 ?
C9B H9BB . 0.99 ?
C10B O2B . 1.230(3) ?
C10B N1B . 1.342(3) ?
C11B N1B . 1.463(3) ?
C11B C19B . 1.538(3) ?
C11B C12B . 1.538(3) ?
C11B H11B . 1 ?
C12B C13B . 1.501(3) ?
C12B H12C . 0.99 ?
C12B H12D . 0.99 ?
C13B C18B . 1.383(4) ?
C13B C14B . 1.386(4) ?
C14B C15B . 1.386(5) ?
C14B H14B . 0.95 ?
C15B C16B . 1.375(7) ?
C15B H15B . 0.95 ?
C16B C17B . 1.363(7) ?
C16B H16B . 0.95 ?
C17B C18B . 1.392(4) ?
C17B H17B . 0.95 ?
C18B H18B . 0.95 ?
C19B O3B . 1.427(3) ?
C19B C20B . 1.528(3) ?
C19B H19B . 1 ?
C20B C21B . 1.536(3) ?
C20B H20C . 0.99 ?
C20B H20D . 0.99 ?
C21B N2B . 1.462(3) ?
C21B C22B . 1.537(3) ?
C21B H21B . 1 ?
C22B C23B . 1.514(3) ?
C22B H22C . 0.99 ?
C22B H22D . 0.99 ?
C23B C24B . 1.391(3) ?
C23B C28B . 1.394(3) ?
C24B C25B . 1.390(4) ?
C24B H24B . 0.95 ?
C25B C26B . 1.386(4) ?
C25B H25B . 0.95 ?
C26B C27B . 1.389(4) ?
C26B H26B . 0.95 ?
C27B C28B . 1.387(3) ?
C27B H27B . 0.95 ?
C28B H28B . 0.95 ?
C29B O4B . 1.236(3) ?
C29B N2B . 1.335(3) ?
C29B C30B . 1.533(3) ?
C30B N3B . 1.471(3) ?
C30B C31B . 1.536(3) ?
C30B H30B . 1 ?
C31B C33B . 1.516(3) ?
C31B C32B . 1.525(3) ?
C31B H31B . 1 ?
C32B H32D . 0.98 ?
C32B H32E . 0.98 ?
C32B H32F . 0.98 ?
C33B H33D . 0.98 ?
C33B H33E . 0.98 ?
C33B H33F . 0.98 ?
C34B O5B . 1.262(3) ?
C34B N3B . 1.349(3) ?
C34B N4B . 1.352(3) ?
C35B N3B . 1.471(3) ?
C35B C36B . 1.510(4) ?
C35B H35C . 0.99 ?
C35B H35D . 0.99 ?
C36B C37B . 1.499(4) ?
C36B H36C . 0.99 ?
C36B H36D . 0.99 ?
C37B N4B . 1.455(3) ?
C37B H37C . 0.99 ?
C37B H37D . 0.99 ?
N1B H1B . 0.88 ?
N2B H2B . 0.88 ?
N4B H4B . 0.88 ?
O3B H3B . 0.84 ?
C1C O1C . 1.393(3) ?
C1C C2C . 1.397(4) ?
C1C C6C . 1.398(4) ?
C2C C3C . 1.393(4) ?
C2C C7C . 1.507(4) ?
C3C C4C . 1.378(4) ?
C3C H3CC . 0.95 ?
C4C C5C . 1.379(5) ?
C4C H4CC . 0.95 ?
C5C C6C . 1.392(4) ?
C5C H5C . 0.95 ?
C6C C8C . 1.502(4) ?
C7C H7CA . 0.98 ?
C7C H7CB . 0.98 ?
C7C H7CC . 0.98 ?
C8C H8CA . 0.98 ?
C8C H8CB . 0.98 ?
C8C H8CC . 0.98 ?
C9C O1C . 1.423(3) ?
C9C C10C . 1.498(5) ?
C9C H9CA . 0.99 ?
C9C H9CB . 0.99 ?
C10C O2C . 1.233(4) ?
C10C N1C . 1.330(4) ?
C11C N1C . 1.465(4) ?
C11C C12C . 1.523(4) ?
C11C C19C . 1.526(4) ?
C11C H11C . 1 ?
C12C C13C . 1.512(4) ?
C12C H12E . 0.99 ?
C12C H12F . 0.99 ?
C13C C14C . 1.362(5) ?
C13C C18C . 1.394(5) ?
C14C C15C . 1.402(5) ?
C14C H14C . 0.95 ?
C15C C16C . 1.378(6) ?
C15C H15C . 0.95 ?
C16C C17C . 1.348(6) ?
C16C H16C . 0.95 ?
C17C C18C . 1.395(5) ?
C17C H17C . 0.95 ?
C18C H18C . 0.95 ?
C19C O3C . 1.432(4) ?
C19C C20C . 1.534(4) ?
C19C H19C . 1 ?
C19D O3D . 1.433(3) ?
C19D C11D . 1.535(4) ?
C19D C20D . 1.541(3) ?
C19D H19D . 1 ?
C20C C21C . 1.523(4) ?
C20C H20E . 0.99 ?
C20C H20F . 0.99 ?
C21C N2C . 1.456(3) ?
C21C C22C . 1.540(4) ?
C21C H21C . 1 ?
C22C C23C . 1.503(4) ?
C22C H22E . 0.99 ?
C22C H22F . 0.99 ?
C23C C28C . 1.390(4) ?
C23C C24C . 1.394(4) ?
C24C C25C . 1.391(4) ?
C24C H24C . 0.95 ?
C25C C26C . 1.374(5) ?
C25C H25C . 0.95 ?
C26C C27C . 1.380(5) ?
C26C H26C . 0.95 ?
C27C C28C . 1.385(4) ?
C27C H27C . 0.95 ?
C28C H28C . 0.95 ?
C29C O4C . 1.227(3) ?
C29C N2C . 1.346(4) ?
C29C C30C . 1.531(4) ?
C30C N3C . 1.466(3) ?
C30C C31C . 1.536(4) ?
C30C H30C . 1 ?
C31C C33C . 1.520(5) ?
C31C C32C . 1.529(5) ?
C31C H31C . 1 ?
C32C H32G . 0.98 ?
C32C H32H . 0.98 ?
C32C H32I . 0.98 ?
C33C H33G . 0.98 ?
C33C H33H . 0.98 ?
C33C H33I . 0.98 ?
C34C O5C . 1.232(3) ?
C34C N4C . 1.337(4) ?
C34C N3C . 1.359(4) ?
C35C C36C . 1.451(5) ?
C35C N3C . 1.461(4) ?
C35C H35E . 0.99 ?
C35C H35F . 0.99 ?
C36C C37C . 1.432(5) ?
C36C H36E . 0.99 ?
C36C H36F . 0.99 ?
C37C N4C . 1.457(4) ?
C37C H37E . 0.99 ?
C37C H37F . 0.99 ?
N1C H1C . 0.88 ?
N2C H2C . 0.88 ?
N4C H4C . 0.88 ?
O3C H3C . 0.8134 ?
C1D C6D . 1.392(3) ?
C1D C2D . 1.394(3) ?
C1D O1D . 1.396(3) ?
C2D C3D . 1.390(4) ?
C2D C7D . 1.507(4) ?
C3D C4D . 1.386(4) ?
C3D H3DD . 0.95 ?
C4D C5D . 1.384(4) ?
C4D H4DD . 0.95 ?
C5D C6D . 1.390(4) ?
C5D H5D . 0.95 ?
C6D C8D . 1.512(4) ?
C7D H7DA . 0.98 ?
C7D H7DB . 0.98 ?
C7D H7DC . 0.98 ?
C8D H8DA . 0.98 ?
C8D H8DB . 0.98 ?
C8D H8DC . 0.98 ?
C9D O1D . 1.426(3) ?
C9D C10D . 1.499(4) ?
C9D H9DA . 0.99 ?
C9D H9DB . 0.99 ?
C10D O2D . 1.229(3) ?
C10D N1D . 1.336(3) ?
C11D N1D . 1.462(3) ?
C11D C12D . 1.523(4) ?
C11D H11D . 1 ?
C12D C13D . 1.512(4) ?
C12D H12G . 0.99 ?
C12D H12H . 0.99 ?
C13D C14D . 1.377(5) ?
C13D C18D . 1.384(5) ?
C14D C15D . 1.401(5) ?
C14D H14D . 0.95 ?
C15D C16D . 1.374(7) ?
C15D H15D . 0.95 ?
C16D C17D . 1.346(6) ?
C16D H16D . 0.95 ?
C17D C18D . 1.384(4) ?
C17D H17D . 0.95 ?
C18D H18D . 0.95 ?
C20D C21D . 1.527(3) ?
C20D H20G . 0.99 ?
C20D H20H . 0.99 ?
C21D N2D . 1.454(3) ?
C21D C22D . 1.539(3) ?
C21D H21D . 1 ?
C22D C23D . 1.504(3) ?
C22D H22G . 0.99 ?
C22D H22H . 0.99 ?
C23D C28D . 1.387(3) ?
C23D C24D . 1.391(4) ?
C24D C25D . 1.385(4) ?
C24D H24D . 0.95 ?
C25D C26D . 1.379(4) ?
C25D H25D . 0.95 ?
C26D C27D . 1.374(4) ?
C26D H26D . 0.95 ?
C27D C28D . 1.393(4) ?
C27D H27D . 0.95 ?
C28D H28D . 0.95 ?
C29D O4D . 1.228(3) ?
C29D N2D . 1.347(3) ?
C29D C30D . 1.534(4) ?
C30D N3D . 1.471(3) ?
C30D C31D . 1.526(4) ?
C30D H30D . 1 ?
C31D C32D . 1.520(4) ?
C31D C33D . 1.535(4) ?
C31D H31D . 1 ?
C32D H32J . 0.98 ?
C32D H32K . 0.98 ?
C32D H32L . 0.98 ?
C33D H33J . 0.98 ?
C33D H33K . 0.98 ?
C33D H33L . 0.98 ?
C34D O5D . 1.245(3) ?
C34D N3D . 1.354(3) ?
C34D N4D . 1.354(4) ?
C35D N3D . 1.470(3) ?
C35D C36D . 1.477(5) ?
C35D H35G . 0.99 ?
C35D H35H . 0.99 ?
C36D C37D . 1.492(6) ?
C36D H36G . 0.99 ?
C36D H36H . 0.99 ?
C37D N4D . 1.450(4) ?
C37D H37G . 0.99 ?
C37D H37H . 0.99 ?
N1D H1D . 0.88 ?
N2D H2D . 0.88 ?
N4D H4D . 0.88 ?
O3D H3D . 0.84 ?
C1 O1 . 1.459(5) ?
C1 C2 . 1.491(6) ?
C1 H1E . 0.99 ?
C1 H1F . 0.99 ?
C2 O2 . 1.415(4) ?
C2 H2E . 0.99 ?
C2 H2F . 0.99 ?
O1 H1 . 0.84 ?
O2 H2 . 0.84 ?
O3 C3 . 1.411(8) ?
O3 H3O . 0.84 ?
C3 C3' . 1.482(9) ?
C3 H31 . 0.99 ?
C3 H32 . 0.99 ?
C3' O3' . 1.442(8) ?
C3' H31' . 0.99 ?
C3' H32' . 0.99 ?
O3' H3O' . 0.84 ?
O1W H1WA . 0.8701 ?
O1W H1WB . 0.8698 ?
O2W H2WA . 0.87 ?
O2W H2WB . 0.8698 ?
O3W H3WA . 0.87 ?
O3W H3WB . 0.87 ?
O4W H4WA . 0.8699 ?
O4W H4WB . 0.8701 ?
O4W H4WA 2_657 0.87(12) ?
O4W H4WB 2_657 0.87(11) ?

loop_
_geom_hbond_atom_site_label_D
_geom_hbond_atom_site_label_H
_geom_hbond_atom_site_label_A
_geom_hbond_site_symmetry_A
_geom_hbond_distance_DH
_geom_hbond_distance_HA
_geom_hbond_distance_DA
_geom_hbond_angle_DHA
_geom_hbond_publ_flag
N1A H1A O5B . 0.88 2.18 2.997(2) 154.1 yes
N2A H2A O1W 1_565 0.88 2.06 2.906(3) 160.3 yes
N4A H4A O1B 1_565 0.88 2.08 2.933(3) 163.4 yes
O3A H3A O5B . 0.84 1.91 2.750(2) 173.1 yes
N1B H1B O5A 1_545 0.88 2.2 3.005(2) 151.9 yes
N2B H2B O2W . 0.88 2.05 2.886(3) 158.7 yes
N4B H4B O1A . 0.88 2.08 2.932(3) 163.7 yes
O3B H3B O5A 1_545 0.84 1.94 2.771(2) 170 yes
N1C H1C O2B . 0.88 2.21 3.027(3) 154.5 yes
N2C H2C O1 . 0.88 2.18 2.978(3) 150.9 yes
N4C H4C O3W . 0.88 2.19 2.983(3) 150.3 yes
O3C H3C O1 . 0.81 2.08 2.869(4) 164.9 yes
N1D H1D O2A 3_445 0.88 2.23 3.058(3) 155.9 yes
N2D H2D O2 . 0.88 2.13 2.973(3) 159.3 yes
N4D H4D O2C 2_656 0.88 2.18 2.825(3) 129.6 yes
O3D H3D O2 . 0.84 1.89 2.730(3) 178.4 yes
O1 H1 O5D . 0.84 1.85 2.606(3) 149.1 yes
O2 H2 O5C . 0.84 1.74 2.581(3) 173.9 yes
O3 H3O O3W . 0.84 2.03 2.856(12) 166.7 yes
O1W H1WB O5A 1_545 0.87 2.05 2.861(2) 154.4 yes
O1W H1WA O4B . 0.87 1.96 2.818(2) 168.6 yes
O2W H2WA O4A . 0.87 1.95 2.810(2) 170.6 yes
O2W H2WB O5B . 0.87 2.08 2.907(2) 157.8 yes
O3W H3WA O2D 2_657 0.87 1.9 2.769(3) 173.1 yes
O3W H3WB O4W . 0.87 1.93 2.798(2) 171.9 yes
O4W H4WB O3D . 0.87 1.89 2.736(3) 163.7 yes
O4W H4WA O3D 2_657 0.87 1.89 2.736(3) 163.7 yes
O1 H1 O5D . 0.84 1.85 2.606(3) 149.1 yes
O2 H2 O5C . 0.84 1.74 2.581(3) 173.9 yes
O3 H3O O3W . 0.84 2.03 2.856(12) 166.7 yes

loop_
_geom_torsion_atom_site_label_1
_geom_torsion_atom_site_label_2
_geom_torsion_atom_site_label_3
_geom_torsion_atom_site_label_4
_geom_torsion_site_symmetry_1
_geom_torsion_site_symmetry_2
_geom_torsion_site_symmetry_3
_geom_torsion_site_symmetry_4
_geom_torsion
_geom_torsion_publ_flag
C6A C1A C2A C3A . . . . 0.8(4) ?
O1A C1A C2A C3A . . . . 176.8(2) ?
C6A C1A C2A C7A . . . . -178.3(2) ?
O1A C1A C2A C7A . . . . -2.2(3) ?
C1A C2A C3A C4A . . . . -0.5(4) ?
C7A C2A C3A C4A . . . . 178.6(3) ?
C2A C3A C4A C5A . . . . -0.1(4) ?
C3A C4A C5A C6A . . . . 0.4(4) ?
C4A C5A C6A C1A . . . . -0.1(4) ?
C4A C5A C6A C8A . . . . -177.9(3) ?
C2A C1A C6A C5A . . . . -0.5(4) ?
O1A C1A C6A C5A . . . . -176.6(2) ?
C2A C1A C6A C8A . . . . 177.3(3) ?
O1A C1A C6A C8A . . . . 1.3(4) ?
O1A C9A C10A O2A . . . . -175.0(2) ?
O1A C9A C10A N1A . . . . 5.1(3) ?
N1A C11A C12A C13A . . . . -56.9(3) ?
C19A C11A C12A C13A . . . . 177.6(2) ?
C11A C12A C13A C18A . . . . 89.4(3) ?
C11A C12A C13A C14A . . . . -88.9(3) ?
C18A C13A C14A C15A . . . . -0.2(4) ?
C12A C13A C14A C15A . . . . 178.1(3) ?
C13A C14A C15A C16A . . . . -1.0(5) ?
C14A C15A C16A C17A . . . . 0.9(5) ?
C15A C16A C17A C18A . . . . 0.4(5) ?
C14A C13A C18A C17A . . . . 1.5(4) ?
C12A C13A C18A C17A . . . . -176.9(3) ?
C16A C17A C18A C13A . . . . -1.6(4) ?
N1A C11A C19A O3A . . . . -76.6(2) ?
C12A C11A C19A O3A . . . . 47.7(2) ?
N1A C11A C19A C20A . . . . 50.2(3) ?
C12A C11A C19A C20A . . . . 174.41(19) ?
O3A C19A C20A C21A . . . . -54.5(2) ?
C11A C19A C20A C21A . . . . 177.43(18) ?
C19A C20A C21A N2A . . . . 170.88(18) ?
C19A C20A C21A C22A . . . . -67.4(2) ?
N2A C21A C22A C23A . . . . -62.1(2) ?
C20A C21A C22A C23A . . . . 175.38(19) ?
C21A C22A C23A C24A . . . . -60.7(3) ?
C21A C22A C23A C28A . . . . 121.6(2) ?
C28A C23A C24A C25A . . . . 1.6(4) ?
C22A C23A C24A C25A . . . . -176.2(2) ?
C23A C24A C25A C26A . . . . -0.1(4) ?
C24A C25A C26A C27A . . . . -1.3(4) ?
C25A C26A C27A C28A . . . . 1.2(4) ?
C26A C27A C28A C23A . . . . 0.4(4) ?
C24A C23A C28A C27A . . . . -1.7(4) ?
C22A C23A C28A C27A . . . . 176.0(2) ?
O4A C29A C30A N3A . . . . -78.2(3) ?
N2A C29A C30A N3A . . . . 100.0(2) ?
O4A C29A C30A C31A . . . . 45.5(3) ?
N2A C29A C30A C31A . . . . -136.3(2) ?
N3A C30A C31A C33A . . . . -63.4(3) ?
C29A C30A C31A C33A . . . . 174.9(2) ?
N3A C30A C31A C32A . . . . 173.1(2) ?
C29A C30A C31A C32A . . . . 51.4(3) ?
N3A C35A C36A C37A . . . . -53.6(3) ?
C35A C36A C37A N4A . . . . 47.4(3) ?
O2A C10A N1A C11A . . . . 5.9(3) ?
C9A C10A N1A C11A . . . . -174.2(2) ?
C19A C11A N1A C10A . . . . -133.1(2) ?
C12A C11A N1A C10A . . . . 102.4(2) ?
O4A C29A N2A C21A . . . . 8.4(3) ?
C30A C29A N2A C21A . . . . -169.79(18) ?
C20A C21A N2A C29A . . . . -116.9(2) ?
C22A C21A N2A C29A . . . . 119.3(2) ?
O5A C34A N3A C30A . . . . -1.3(3) ?
N4A C34A N3A C30A . . . . 179.6(2) ?
O5A C34A N3A C35A . . . . 176.8(2) ?
N4A C34A N3A C35A . . . . -2.3(3) ?
C29A C30A N3A C34A . . . . -108.2(2) ?
C31A C30A N3A C34A . . . . 127.4(2) ?
C29A C30A N3A C35A . . . . 73.7(2) ?
C31A C30A N3A C35A . . . . -50.7(3) ?
C36A C35A N3A C34A . . . . 31.8(3) ?
C36A C35A N3A C30A . . . . -150.1(2) ?
O5A C34A N4A C37A . . . . 176.8(2) ?
N3A C34A N4A C37A . . . . -4.1(4) ?
C36A C37A N4A C34A . . . . -19.5(4) ?
C2A C1A O1A C9A . . . . 90.0(2) ?
C6A C1A O1A C9A . . . . -93.7(2) ?
C10A C9A O1A C1A . . . . -148.74(19) ?
C6B C1B C2B C3B . . . . 1.8(3) ?
O1B C1B C2B C3B . . . . -175.2(2) ?
C6B C1B C2B C7B . . . . -177.5(2) ?
O1B C1B C2B C7B . . . . 5.5(3) ?
C1B C2B C3B C4B . . . . -0.9(4) ?
C7B C2B C3B C4B . . . . 178.4(3) ?
C2B C3B C4B C5B . . . . -0.5(4) ?
C3B C4B C5B C6B . . . . 1.0(4) ?
C4B C5B C6B C1B . . . . 0.0(4) ?
C4B C5B C6B C8B . . . . -179.5(2) ?
C2B C1B C6B C5B . . . . -1.4(3) ?
O1B C1B C6B C5B . . . . 175.7(2) ?
C2B C1B C6B C8B . . . . 178.1(2) ?
O1B C1B C6B C8B . . . . -4.8(3) ?
O1B C9B C10B O2B . . . . -174.9(2) ?
O1B C9B C10B N1B . . . . 5.7(3) ?
N1B C11B C12B C13B . . . . -60.3(3) ?
C19B C11B C12B C13B . . . . 174.2(2) ?
C11B C12B C13B C18B . . . . 87.0(3) ?
C11B C12B C13B C14B . . . . -92.9(3) ?
C18B C13B C14B C15B . . . . -0.3(4) ?
C12B C13B C14B C15B . . . . 179.6(3) ?
C13B C14B C15B C16B . . . . -0.5(6) ?
C14B C15B C16B C17B . . . . 0.9(6) ?
C15B C16B C17B C18B . . . . -0.5(6) ?
C14B C13B C18B C17B . . . . 0.6(4) ?
C12B C13B C18B C17B . . . . -179.2(3) ?
C16B C17B C18B C13B . . . . -0.2(5) ?
N1B C11B C19B O3B . . . . -76.6(2) ?
C12B C11B C19B O3B . . . . 48.1(3) ?
N1B C11B C19B C20B . . . . 50.8(3) ?
C12B C11B C19B C20B . . . . 175.51(19) ?
O3B C19B C20B C21B . . . . -54.4(2) ?
C11B C19B C20B C21B . . . . 177.31(19) ?
C19B C20B C21B N2B . . . . 170.79(18) ?
C19B C20B C21B C22B . . . . -67.7(2) ?
N2B C21B C22B C23B . . . . -62.6(2) ?
C20B C21B C22B C23B . . . . 174.14(19) ?
C21B C22B C23B C24B . . . . 112.8(2) ?
C21B C22B C23B C28B . . . . -67.7(3) ?
C28B C23B C24B C25B . . . . -1.7(3) ?
C22B C23B C24B C25B . . . . 177.8(2) ?
C23B C24B C25B C26B . . . . 1.1(4) ?
C24B C25B C26B C27B . . . . -0.1(4) ?
C25B C26B C27B C28B . . . . -0.2(4) ?
C26B C27B C28B C23B . . . . -0.4(4) ?
C24B C23B C28B C27B . . . . 1.4(3) ?
C22B C23B C28B C27B . . . . -178.1(2) ?
O4B C29B C30B N3B . . . . -81.2(3) ?
N2B C29B C30B N3B . . . . 97.1(2) ?
O4B C29B C30B C31B . . . . 44.2(3) ?
N2B C29B C30B C31B . . . . -137.5(2) ?
N3B C30B C31B C33B . . . . -51.1(3) ?
C29B C30B C31B C33B . . . . -174.07(19) ?
N3B C30B C31B C32B . . . . -172.2(2) ?
C29B C30B C31B C32B . . . . 64.9(3) ?
N3B C35B C36B C37B . . . . 55.4(3) ?
C35B C36B C37B N4B . . . . -49.8(3) ?
O2B C10B N1B C11B . . . . 5.4(3) ?
C9B C10B N1B C11B . . . . -175.3(2) ?
C19B C11B N1B C10B . . . . -135.7(2) ?
C12B C11B N1B C10B . . . . 100.0(2) ?
O4B C29B N2B C21B . . . . 12.2(3) ?
C30B C29B N2B C21B . . . . -166.02(18) ?
C20B C21B N2B C29B . . . . -113.7(2) ?
C22B C21B N2B C29B . . . . 122.2(2) ?
O5B C34B N3B C30B . . . . 1.8(3) ?
N4B C34B N3B C30B . . . . -177.6(2) ?
O5B C34B N3B C35B . . . . -175.5(2) ?
N4B C34B N3B C35B . . . . 5.1(3) ?
C29B C30B N3B C34B . . . . -117.8(2) ?
C31B C30B N3B C34B . . . . 117.7(2) ?
C29B C30B N3B C35B . . . . 59.5(3) ?
C31B C30B N3B C35B . . . . -65.0(3) ?
C36B C35B N3B C34B . . . . -33.0(3) ?
C36B C35B N3B C30B . . . . 149.6(2) ?
O5B C34B N4B C37B . . . . -180.0(2) ?
N3B C34B N4B C37B . . . . -0.5(3) ?
C36B C37B N4B C34B . . . . 24.1(3) ?
C2B C1B O1B C9B . . . . -82.0(3) ?
C6B C1B O1B C9B . . . . 100.8(2) ?
C10B C9B O1B C1B . . . . -149.6(2) ?
O1C C1C C2C C3C . . . . -179.3(2) ?
C6C C1C C2C C3C . . . . -3.5(4) ?
O1C C1C C2C C7C . . . . -1.0(4) ?
C6C C1C C2C C7C . . . . 174.9(2) ?
C1C C2C C3C C4C . . . . 1.5(4) ?
C7C C2C C3C C4C . . . . -176.9(3) ?
C2C C3C C4C C5C . . . . 1.3(4) ?
C3C C4C C5C C6C . . . . -2.2(4) ?
C4C C5C C6C C1C . . . . 0.3(4) ?
C4C C5C C6C C8C . . . . 179.9(3) ?
O1C C1C C6C C5C . . . . 178.5(2) ?
C2C C1C C6C C5C . . . . 2.6(4) ?
O1C C1C C6C C8C . . . . -1.2(4) ?
C2C C1C C6C C8C . . . . -177.0(2) ?
O1C C9C C10C O2C . . . . -171.9(3) ?
O1C C9C C10C N1C . . . . 6.7(4) ?
N1C C11C C12C C13C . . . . -71.8(3) ?
C19C C11C C12C C13C . . . . 164.9(2) ?
C11C C12C C13C C14C . . . . -1.1(4) ?
C11C C12C C13C C18C . . . . -179.1(3) ?
C18C C13C C14C C15C . . . . -0.9(5) ?
C12C C13C C14C C15C . . . . -178.9(3) ?
C13C C14C C15C C16C . . . . 0.8(6) ?
C14C C15C C16C C17C . . . . -0.6(6) ?
C15C C16C C17C C18C . . . . 0.7(5) ?
C14C C13C C18C C17C . . . . 1.0(5) ?
C12C C13C C18C C17C . . . . 179.1(3) ?
C16C C17C C18C C13C . . . . -0.9(5) ?
N1C C11C C19C O3C . . . . 173.4(2) ?
C12C C11C C19C O3C . . . . -62.3(3) ?
N1C C11C C19C C20C . . . . -63.6(3) ?
C12C C11C C19C C20C . . . . 60.7(3) ?
O3C C19C C20C C21C . . . . -123.0(3) ?
C11C C19C C20C C21C . . . . 116.7(3) ?
C19C C20C C21C N2C . . . . 56.3(3) ?
C19C C20C C21C C22C . . . . 178.5(2) ?
N2C C21C C22C C23C . . . . -61.0(3) ?
C20C C21C C22C C23C . . . . 177.7(2) ?
C21C C22C C23C C28C . . . . 90.2(3) ?
C21C C22C C23C C24C . . . . -89.8(3) ?
C28C C23C C24C C25C . . . . 0.6(4) ?
C22C C23C C24C C25C . . . . -179.3(2) ?
C23C C24C C25C C26C . . . . -0.4(4) ?
C24C C25C C26C C27C . . . . -0.1(4) ?
C25C C26C C27C C28C . . . . 0.4(4) ?
C26C C27C C28C C23C . . . . -0.2(4) ?
C24C C23C C28C C27C . . . . -0.3(4) ?
C22C C23C C28C C27C . . . . 179.6(2) ?
O4C C29C C30C N3C . . . . -74.6(3) ?
N2C C29C C30C N3C . . . . 105.1(3) ?
O4C C29C C30C C31C . . . . 51.3(3) ?
N2C C29C C30C C31C . . . . -128.9(2) ?
N3C C30C C31C C33C . . . . -58.2(3) ?
C29C C30C C31C C33C . . . . 178.1(2) ?
N3C C30C C31C C32C . . . . 179.5(3) ?
C29C C30C C31C C32C . . . . 55.8(3) ?
N3C C35C C36C C37C . . . . 45.7(6) ?
C35C C36C C37C N4C . . . . -36.7(6) ?
O2C C10C N1C C11C . . . . 1.3(5) ?
C9C C10C N1C C11C . . . . -177.2(3) ?
C12C C11C N1C C10C . . . . 144.6(3) ?
C19C C11C N1C C10C . . . . -89.4(3) ?
O4C C29C N2C C21C . . . . -4.5(4) ?
C30C C29C N2C C21C . . . . 175.8(2) ?
C20C C21C N2C C29C . . . . -130.4(3) ?
C22C C21C N2C C29C . . . . 108.7(3) ?
O5C C34C N3C C35C . . . . -168.5(3) ?
N4C C34C N3C C35C . . . . 12.5(4) ?
O5C C34C N3C C30C . . . . -4.2(4) ?
N4C C34C N3C C30C . . . . 176.9(3) ?
C36C C35C N3C C34C . . . . -32.9(5) ?
C36C C35C N3C C30C . . . . 163.0(3) ?
C29C C30C N3C C34C . . . . -95.9(3) ?
C31C C30C N3C C34C . . . . 139.4(3) ?
C29C C30C N3C C35C . . . . 68.4(4) ?
C31C C30C N3C C35C . . . . -56.2(4) ?
O5C C34C N4C C37C . . . . 177.5(4) ?
N3C C34C N4C C37C . . . . -3.5(5) ?
C36C C37C N4C C34C . . . . 15.5(6) ?
C2C C1C O1C C9C . . . . -87.0(3) ?
C6C C1C O1C C9C . . . . 97.0(3) ?
C10C C9C O1C C1C . . . . 176.1(2) ?
C6D C1D C2D C3D . . . . 3.2(4) ?
O1D C1D C2D C3D . . . . -178.0(2) ?
C6D C1D C2D C7D . . . . -175.9(2) ?
O1D C1D C2D C7D . . . . 2.9(3) ?
C1D C2D C3D C4D . . . . 0.0(4) ?
C7D C2D C3D C4D . . . . 179.1(2) ?
C2D C3D C4D C5D . . . . -2.4(4) ?
C3D C4D C5D C6D . . . . 1.7(4) ?
C4D C5D C6D C1D . . . . 1.3(4) ?
C4D C5D C6D C8D . . . . -177.2(3) ?
C2D C1D C6D C5D . . . . -3.9(4) ?
O1D C1D C6D C5D . . . . 177.3(2) ?
C2D C1D C6D C8D . . . . 174.6(2) ?
O1D C1D C6D C8D . . . . -4.2(3) ?
O1D C9D C10D O2D . . . . -169.3(2) ?
O1D C9D C10D N1D . . . . 10.2(3) ?
O3D C19D C11D N1D . . . . 169.0(2) ?
C20D C19D C11D N1D . . . . -66.6(3) ?
O3D C19D C11D C12D . . . . -67.0(3) ?
C20D C19D C11D C12D . . . . 57.3(3) ?
N1D C11D C12D C13D . . . . -61.9(3) ?
C19D C11D C12D C13D . . . . 175.5(2) ?
C11D C12D C13D C14D . . . . -7.4(4) ?
C11D C12D C13D C18D . . . . 170.1(2) ?
C18D C13D C14D C15D . . . . 1.0(5) ?
C12D C13D C14D C15D . . . . 178.6(3) ?
C13D C14D C15D C16D . . . . 2.1(7) ?
C14D C15D C16D C17D . . . . -3.8(7) ?
C15D C16D C17D C18D . . . . 2.3(6) ?
C14D C13D C18D C17D . . . . -2.5(5) ?
C12D C13D C18D C17D . . . . 179.8(3) ?
C16D C17D C18D C13D . . . . 0.9(5) ?
O3D C19D C20D C21D . . . . -109.2(2) ?
C11D C19D C20D C21D . . . . 130.3(2) ?
C19D C20D C21D N2D . . . . 60.3(3) ?
C19D C20D C21D C22D . . . . -175.9(2) ?
N2D C21D C22D C23D . . . . -77.9(3) ?
C20D C21D C22D C23D . . . . 159.7(2) ?
C21D C22D C23D C28D . . . . 96.2(3) ?
C21D C22D C23D C24D . . . . -83.2(3) ?
C28D C23D C24D C25D . . . . 0.6(4) ?
C22D C23D C24D C25D . . . . 180.0(2) ?
C23D C24D C25D C26D . . . . 0.4(4) ?
C24D C25D C26D C27D . . . . -1.0(4) ?
C25D C26D C27D C28D . . . . 0.6(4) ?
C24D C23D C28D C27D . . . . -1.0(4) ?
C22D C23D C28D C27D . . . . 179.6(2) ?
C26D C27D C28D C23D . . . . 0.4(4) ?
O4D C29D C30D N3D . . . . -73.1(3) ?
N2D C29D C30D N3D . . . . 106.1(2) ?
O4D C29D C30D C31D . . . . 52.9(3) ?
N2D C29D C30D C31D . . . . -127.9(2) ?
N3D C30D C31D C32D . . . . -179.4(2) ?
C29D C30D C31D C32D . . . . 58.0(3) ?
N3D C30D C31D C33D . . . . -57.7(3) ?
C29D C30D C31D C33D . . . . 179.8(2) ?
N3D C35D C36D C37D . . . . -50.3(4) ?
C35D C36D C37D N4D . . . . 52.5(4) ?
O2D C10D N1D C11D . . . . 2.2(4) ?
C9D C10D N1D C11D . . . . -177.1(2) ?
C12D C11D N1D C10D . . . . 144.9(2) ?
C19D C11D N1D C10D . . . . -90.2(3) ?
O4D C29D N2D C21D . . . . -0.4(4) ?
C30D C29D N2D C21D . . . . -179.6(2) ?
C20D C21D N2D C29D . . . . -141.4(2) ?
C22D C21D N2D C29D . . . . 96.0(3) ?
O5D C34D N3D C35D . . . . -167.7(3) ?
N4D C34D N3D C35D . . . . 12.6(4) ?
O5D C34D N3D C30D . . . . -4.7(4) ?
N4D C34D N3D C30D . . . . 175.6(2) ?
C36D C35D N3D C34D . . . . 18.0(4) ?
C36D C35D N3D C30D . . . . -144.5(3) ?
C31D C30D N3D C34D . . . . 152.7(2) ?
C29D C30D N3D C34D . . . . -83.4(3) ?
C31D C30D N3D C35D . . . . -43.9(3) ?
C29D C30D N3D C35D . . . . 80.0(3) ?
O5D C34D N4D C37D . . . . 170.9(3) ?
N3D C34D N4D C37D . . . . -9.4(5) ?
C36D C37D N4D C34D . . . . -23.6(5) ?
C6D C1D O1D C9D . . . . -91.8(3) ?
C2D C1D O1D C9D . . . . 89.3(3) ?
C10D C9D O1D C1D . . . . 178.3(2) ?
O1 C1 C2 O2 . . . . 68.4(4) ?
O3 C3 C3' O3' . . . . -176.5(8) ?
